data_7012278
loop_
_publ_author_name
'Hermans, Sophie'
'Khimyak, Tetyana'
'Feeder, Neil'
'Teat, Simon J.'
'Johnson, Brian F. G.'

_publ_section_title
;
 Ligand substitutions in Ru--Pt clusters: isolation of compounds with
 unusual geometries
;
_journal_issue 4
_journal_name_full 'Dalton Transactions'
_journal_page_first 672
_journal_paper_doi 10.1039/b209592k
_journal_year 2003
_chemical_formula_sum 'C40 H22 O14 P2 Pt Ru5'
_chemical_formula_weight 1488.96
_chemical_name_systematic
; 
? 
;
_space_group_IT_number 14
_symmetry_cell_setting monoclinic
_symmetry_space_group_name_Hall '-P 2yn'
_symmetry_space_group_name_H-M 'P 1 21/n 1'
_atom_sites_solution_hydrogens geom
_atom_sites_solution_primary direct
_atom_sites_solution_secondary difmap
_audit_creation_method SHELXL-97
_cell_angle_alpha 90.00
_cell_angle_beta 102.7780(10)
_cell_angle_gamma 90.00
_cell_formula_units_Z 4
_cell_length_a 13.3156(3)
_cell_length_b 21.2743(3)
_cell_length_c 15.7373(4)
_cell_measurement_reflns_used 21689
_cell_measurement_temperature 180(2)
_cell_measurement_theta_max 27.48
_cell_measurement_theta_min 1.00
_cell_volume 4347.66(16)
_computing_cell_refinement 'HKL Scalepack (Otwinowski & Minor 1997)'
_computing_data_collection
; 
"Collect" data collection software, Nonius B.V., 1998. 
;
_computing_data_reduction
; 
"Collect" data collection software, Nonius B.V., 1998. 
;
_computing_structure_refinement 'SHELXL-97 (Sheldrick, 1997)'
_computing_structure_solution teXsan
_diffrn_ambient_temperature 180(2)
_diffrn_measured_fraction_theta_full 0.989
_diffrn_measured_fraction_theta_max 0.989
_diffrn_measurement_device_type 'Nonius KappaCCD'
_diffrn_measurement_method CCD
_diffrn_radiation_monochromator graphite
_diffrn_radiation_source 'fine-focus sealed tube'
_diffrn_radiation_type MoK\a
_diffrn_radiation_wavelength 0.71069
_diffrn_reflns_av_R_equivalents 0.0674
_diffrn_reflns_av_sigmaI/netI 0.0629
_diffrn_reflns_limit_h_max 16
_diffrn_reflns_limit_h_min -17
_diffrn_reflns_limit_k_max 27
_diffrn_reflns_limit_k_min -24
_diffrn_reflns_limit_l_max 20
_diffrn_reflns_limit_l_min -19
_diffrn_reflns_number 30377
_diffrn_reflns_theta_full 27.47
_diffrn_reflns_theta_max 27.47
_diffrn_reflns_theta_min 3.63
_exptl_absorpt_coefficient_mu 5.037
_exptl_absorpt_correction_T_max 0.906
_exptl_absorpt_correction_T_min 0.613
_exptl_absorpt_correction_type multi-scan
_exptl_absorpt_process_details 'Sortav Blessing (1995)'
_exptl_crystal_colour red
_exptl_crystal_density_diffrn 2.275
_exptl_crystal_density_method 'not measured'
_exptl_crystal_description block
_exptl_crystal_F_000 2808
_exptl_crystal_size_max 0.23
_exptl_crystal_size_mid 0.16
_exptl_crystal_size_min 0.02
_refine_diff_density_max 2.730
_refine_diff_density_min -3.463
_refine_diff_density_rms 0.220
_refine_ls_extinction_method none
_refine_ls_goodness_of_fit_ref 1.006
_refine_ls_hydrogen_treatment mixed
_refine_ls_matrix_type full
_refine_ls_number_parameters 558
_refine_ls_number_reflns 9862
_refine_ls_number_restraints 0
_refine_ls_restrained_S_all 1.006
_refine_ls_R_factor_all 0.0603
_refine_ls_R_factor_gt 0.0447
_refine_ls_shift/su_max 0.034
_refine_ls_shift/su_mean 0.002
_refine_ls_structure_factor_coef Fsqd
_refine_ls_weighting_details 'calc w=1/[\s^2^(Fo^2^)+(0.0713P)^2^+0.0000P] where P=(Fo^2^+2Fc^2^)/3'
_refine_ls_weighting_scheme calc
_refine_ls_wR_factor_gt 0.1058
_refine_ls_wR_factor_ref 0.1142
_reflns_number_gt 7934
_reflns_number_total 9862
_reflns_threshold_expression >2sigma(I)
_cod_data_source_file b209592k.txt
_cod_data_source_block compound_10
_cod_depositor_comments
;
The following automatic conversions were performed:
'_exptl_absorpt_correction_type' value 'multiscan' changed to 'multi-scan'
according to '/home/saulius/struct/CIF-dictionaries/cif_core.dic'
dictionary named 'cif_core.dic' version 2.4.1 from 2010-06-29.

Automatic conversion script
Id: cif_fix_enum 1527 2010-12-29 10:47:43Z saulius 
;
_cod_original_sg_symbol_H-M P2(1)/n
_cod_database_code 7012278

loop_
_symmetry_equiv_pos_as_xyz
'x, y, z'
'-x+1/2, y+1/2, -z+1/2'
'-x, -y, -z'
'x-1/2, -y-1/2, z-1/2'

loop_
_atom_site_label
_atom_site_type_symbol
_atom_site_fract_x
_atom_site_fract_y
_atom_site_fract_z
_atom_site_U_iso_or_equiv
_atom_site_adp_type
_atom_site_occupancy
_atom_site_symmetry_multiplicity
_atom_site_calc_flag
_atom_site_refinement_flags
_atom_site_disorder_assembly
_atom_site_disorder_group
Pt1 Pt 0.360156(16) 0.100100(10) 0.168022(15) 0.02652(8) Uani 1 1 d . A .
Ru1 Ru 0.29748(3) 0.18720(2) 0.29069(3) 0.02184(11) Uani 1 1 d . A .
Ru2 Ru 0.14203(3) 0.108040(18) 0.17512(3) 0.01954(11) Uani 1 1 d . A .
Ru3 Ru 0.21791(3) 0.15242(2) 0.02826(3) 0.02547(11) Uani 1 1 d . A .
Ru4 Ru 0.36196(4) 0.23732(2) 0.13969(3) 0.02799(12) Uani 1 1 d . . .
Ru5 Ru 0.15074(3) 0.24307(2) 0.14403(3) 0.02466(11) Uani 1 1 d . A .
P1 P 0.19383(10) 0.20017(6) 0.39270(9) 0.0220(3) Uani 1 1 d . . .
P2 P 0.08539(10) 0.08751(6) 0.30115(9) 0.0205(3) Uani 1 1 d . . .
O1 O 0.5108(4) -0.0057(2) 0.2205(4) 0.0638(16) Uani 1 1 d . A .
O2 O 0.3536(4) 0.0490(2) -0.0159(3) 0.0420(11) Uani 1 1 d . A .
O3 O 0.4512(4) 0.0907(2) 0.3842(3) 0.0428(11) Uani 1 1 d . A .
O4 O 0.4350(4) 0.2878(2) 0.3905(3) 0.0532(13) Uani 1 1 d . A .
O5 O 0.1845(3) -0.02972(19) 0.1492(3) 0.0415(11) Uani 1 1 d . A .
O6 O -0.0741(4) 0.0860(3) 0.0673(3) 0.0514(12) Uani 1 1 d . A .
O7 O 0.0407(4) 0.0761(3) -0.0762(3) 0.0549(13) Uani 1 1 d . A .
O8 O 0.2363(6) 0.2118(3) -0.1423(3) 0.081(2) Uani 1 1 d . A .
O9 O 0.5839(4) 0.1915(3) 0.1735(5) 0.087(2) Uani 1 1 d . . .
O10 O 0.3790(4) 0.3023(3) -0.0271(4) 0.0673(16) Uani 1 1 d . . .
O12 O 0.1010(4) 0.3102(2) -0.0316(3) 0.0496(12) Uani 1 1 d . A .
O13 O 0.1768(5) 0.3677(2) 0.2421(3) 0.0576(14) Uani 1 1 d . A .
O14 O -0.0723(3) 0.2260(2) 0.1571(3) 0.0491(12) Uani 1 1 d . A .
C0 C 0.2540(4) 0.1710(2) 0.1603(3) 0.0188(10) Uani 1 1 d . A .
C1 C 0.4553(5) 0.0348(3) 0.1988(4) 0.0371(14) Uani 1 1 d . . .
C2 C 0.3188(5) 0.0842(3) 0.0248(4) 0.0310(13) Uani 1 1 d . . .
C3 C 0.3914(5) 0.1246(3) 0.3443(4) 0.0323(13) Uani 1 1 d . . .
C4 C 0.3820(4) 0.2512(3) 0.3511(4) 0.0310(13) Uani 1 1 d . . .
C5 C 0.1733(4) 0.0222(3) 0.1622(4) 0.0294(12) Uani 1 1 d . . .
C6 C 0.0066(5) 0.0947(3) 0.1076(4) 0.0302(13) Uani 1 1 d . . .
C7 C 0.1050(5) 0.1055(3) -0.0356(4) 0.0397(15) Uani 1 1 d . . .
C8 C 0.2309(6) 0.1904(3) -0.0774(4) 0.0494(18) Uani 1 1 d . . .
C9 C 0.4995(5) 0.2032(3) 0.1603(5) 0.0511(19) Uani 1 1 d . A .
C10 C 0.3685(5) 0.2760(3) 0.0329(5) 0.0438(16) Uani 1 1 d . A .
O11 O 0.452(2) 0.3548(8) 0.2328(11) 0.052(6) Uiso 0.35(3) 1 d P A 1
C11 C 0.422(2) 0.3057(11) 0.2020(15) 0.037(6) Uiso 0.35(3) 1 d P A 1
O11' O 0.4039(12) 0.3678(5) 0.2201(7) 0.059(4) Uiso 0.65(3) 1 d P A 2
C11' C 0.3891(12) 0.3181(6) 0.1935(7) 0.033(3) Uiso 0.65(3) 1 d P A 2
C12 C 0.1194(5) 0.2820(3) 0.0317(4) 0.0348(14) Uani 1 1 d . . .
C13 C 0.1692(5) 0.3202(3) 0.2083(4) 0.0373(14) Uani 1 1 d . . .
C14 C 0.0112(5) 0.2296(3) 0.1529(4) 0.0348(14) Uani 1 1 d . . .
C15 C 0.1500(4) 0.2799(2) 0.4134(4) 0.0261(12) Uani 1 1 d . A .
C16 C 0.2195(5) 0.3195(3) 0.4660(4) 0.0372(14) Uani 1 1 d . . .
H16 H 0.2884 0.3061 0.4877 0.045 Uiso 1 1 calc R A .
C17 C 0.1892(5) 0.3788(3) 0.4871(5) 0.0458(17) Uani 1 1 d . A .
H17 H 0.2377 0.4061 0.5223 0.055 Uiso 1 1 calc R . .
C18 C 0.0886(5) 0.3983(3) 0.4569(5) 0.0393(16) Uani 1 1 d . . .
H18 H 0.0670 0.4384 0.4727 0.047 Uiso 1 1 calc R A .
C19 C 0.0206(5) 0.3594(3) 0.4043(4) 0.0399(15) Uani 1 1 d . A .
H19 H -0.0483 0.3730 0.3828 0.048 Uiso 1 1 calc R . .
C20 C 0.0505(5) 0.3002(3) 0.3815(4) 0.0344(14) Uani 1 1 d . . .
H20 H 0.0025 0.2739 0.3440 0.041 Uiso 1 1 calc R A .
C21 C 0.2410(4) 0.1739(2) 0.5049(4) 0.0264(12) Uani 1 1 d . A .
C22 C 0.3335(5) 0.1438(3) 0.5334(4) 0.0377(14) Uani 1 1 d . . .
H22 H 0.3764 0.1361 0.4937 0.045 Uiso 1 1 calc R A .
C23 C 0.3656(6) 0.1244(3) 0.6204(5) 0.0475(17) Uani 1 1 d . A .
H23 H 0.4293 0.1029 0.6388 0.057 Uiso 1 1 calc R . .
C24 C 0.3062(6) 0.1360(3) 0.6784(4) 0.0503(18) Uani 1 1 d . . .
H24 H 0.3284 0.1229 0.7372 0.060 Uiso 1 1 calc R A .
C25 C 0.2138(7) 0.1669(4) 0.6517(5) 0.059(2) Uani 1 1 d . A .
H25 H 0.1723 0.1753 0.6922 0.071 Uiso 1 1 calc R . .
C26 C 0.1814(6) 0.1856(3) 0.5656(4) 0.0484(18) Uani 1 1 d . . .
H26 H 0.1174 0.2068 0.5477 0.058 Uiso 1 1 calc R A .
C27 C 0.0705(4) 0.1590(2) 0.3597(4) 0.0261(12) Uani 1 1 d . A .
H27A H 0.0440 0.1486 0.4119 0.031 Uiso 1 1 calc R . .
H27B H 0.0199 0.1868 0.3220 0.031 Uiso 1 1 calc R . .
C28 C -0.0455(4) 0.0556(2) 0.2773(3) 0.0246(11) Uani 1 1 d . A .
C29 C -0.0582(5) -0.0075(3) 0.2568(4) 0.0349(14) Uani 1 1 d . . .
H29 H 0.0004 -0.0341 0.2637 0.042 Uiso 1 1 calc R A .
C30 C -0.1555(5) -0.0324(3) 0.2263(5) 0.0471(18) Uani 1 1 d . A .
H30 H -0.1637 -0.0757 0.2113 0.056 Uiso 1 1 calc R . .
C31 C -0.2404(5) 0.0062(4) 0.2178(5) 0.0492(18) Uani 1 1 d . . .
H31 H -0.3074 -0.0105 0.1967 0.059 Uiso 1 1 calc R A .
C32 C -0.2286(5) 0.0681(3) 0.2398(4) 0.0391(15) Uani 1 1 d . A .
H32 H -0.2876 0.0941 0.2350 0.047 Uiso 1 1 calc R . .
C33 C -0.1321(5) 0.0932(3) 0.2686(4) 0.0310(13) Uani 1 1 d . . .
H33 H -0.1246 0.1366 0.2827 0.037 Uiso 1 1 calc R A .
C34 C 0.1568(4) 0.0349(2) 0.3844(4) 0.0261(12) Uani 1 1 d . A .
C35 C 0.2455(4) 0.0036(3) 0.3760(4) 0.0305(13) Uani 1 1 d . . .
H35 H 0.2705 0.0085 0.3243 0.037 Uiso 1 1 calc R A .
C36 C 0.2973(5) -0.0342(3) 0.4416(4) 0.0407(15) Uani 1 1 d . A .
H36 H 0.3582 -0.0552 0.4352 0.049 Uiso 1 1 calc R . .
C37 C 0.2622(6) -0.0421(3) 0.5163(5) 0.0497(18) Uani 1 1 d . . .
H37 H 0.2989 -0.0683 0.5615 0.060 Uiso 1 1 calc R A .
C38 C 0.1732(5) -0.0120(3) 0.5260(4) 0.0420(16) Uani 1 1 d . A .
H38 H 0.1488 -0.0175 0.5778 0.050 Uiso 1 1 calc R . .
C39 C 0.1207(5) 0.0256(3) 0.4608(4) 0.0364(14) Uani 1 1 d . . .
H39 H 0.0591 0.0456 0.4673 0.044 Uiso 1 1 calc R A .

loop_
_atom_site_aniso_label
_atom_site_aniso_U_11
_atom_site_aniso_U_22
_atom_site_aniso_U_33
_atom_site_aniso_U_23
_atom_site_aniso_U_13
_atom_site_aniso_U_12
Pt1 0.02141(13) 0.02811(14) 0.02903(14) 0.00073(9) 0.00343(10) 0.00284(8)
Ru1 0.0193(2) 0.0254(2) 0.0183(2) -0.00041(17) -0.00124(17) -0.00144(16)
Ru2 0.0184(2) 0.0223(2) 0.0163(2) -0.00015(16) 0.00034(17) -0.00032(15)
Ru3 0.0291(3) 0.0296(2) 0.0168(2) 0.00122(17) 0.00309(18) 0.00081(18)
Ru4 0.0269(2) 0.0278(2) 0.0286(3) 0.00393(19) 0.0049(2) -0.00470(18)
Ru5 0.0250(2) 0.0230(2) 0.0233(2) 0.00235(17) -0.00047(18) 0.00229(16)
P1 0.0227(7) 0.0235(7) 0.0166(7) -0.0029(5) -0.0024(5) -0.0005(5)
P2 0.0197(7) 0.0225(7) 0.0180(7) -0.0006(5) 0.0016(5) -0.0003(5)
O1 0.045(3) 0.054(3) 0.088(4) 0.007(3) 0.004(3) 0.024(2)
O2 0.049(3) 0.044(3) 0.033(3) -0.009(2) 0.009(2) 0.011(2)
O3 0.043(3) 0.046(3) 0.032(3) 0.002(2) -0.007(2) 0.017(2)
O4 0.043(3) 0.050(3) 0.058(3) -0.014(2) -0.006(2) -0.020(2)
O5 0.050(3) 0.025(2) 0.050(3) -0.009(2) 0.012(2) 0.0029(19)
O6 0.028(3) 0.084(4) 0.035(3) -0.001(2) -0.008(2) -0.009(2)
O7 0.041(3) 0.084(4) 0.037(3) -0.023(3) 0.003(2) -0.015(3)
O8 0.148(6) 0.067(4) 0.031(3) 0.011(3) 0.025(4) -0.016(4)
O9 0.029(3) 0.074(4) 0.155(7) 0.045(4) 0.013(4) 0.003(3)
O10 0.067(4) 0.089(4) 0.047(3) 0.028(3) 0.013(3) -0.016(3)
O12 0.055(3) 0.052(3) 0.035(3) 0.016(2) -0.004(2) 0.009(2)
O13 0.088(4) 0.035(3) 0.049(3) -0.008(2) 0.014(3) -0.008(2)
O14 0.028(3) 0.053(3) 0.066(4) 0.008(2) 0.010(2) 0.011(2)
C0 0.022(3) 0.015(2) 0.019(3) -0.005(2) 0.002(2) 0.0011(18)
C1 0.026(3) 0.042(4) 0.042(4) -0.002(3) 0.005(3) 0.004(3)
C2 0.031(3) 0.032(3) 0.029(3) 0.001(3) 0.004(3) -0.003(2)
C3 0.029(3) 0.035(3) 0.031(3) -0.004(3) 0.002(3) -0.001(3)
C4 0.025(3) 0.033(3) 0.031(3) -0.001(3) -0.003(3) -0.004(2)
C5 0.024(3) 0.044(4) 0.021(3) 0.001(3) 0.006(2) -0.002(2)
C6 0.027(3) 0.038(3) 0.024(3) 0.006(2) 0.002(3) 0.004(2)
C7 0.039(4) 0.048(4) 0.032(4) -0.001(3) 0.009(3) 0.002(3)
C8 0.084(6) 0.036(4) 0.029(4) -0.002(3) 0.015(4) -0.006(3)
C9 0.031(4) 0.059(4) 0.063(5) 0.022(4) 0.010(4) -0.002(3)
C10 0.041(4) 0.050(4) 0.040(4) 0.015(3) 0.008(3) -0.002(3)
C12 0.038(4) 0.033(3) 0.031(3) 0.000(3) 0.001(3) -0.003(3)
C13 0.044(4) 0.033(3) 0.033(3) 0.001(3) 0.002(3) -0.005(3)
C14 0.038(4) 0.027(3) 0.036(4) 0.004(3) 0.003(3) 0.009(3)
C15 0.029(3) 0.023(3) 0.026(3) 0.002(2) 0.006(2) 0.000(2)
C16 0.024(3) 0.037(3) 0.046(4) -0.013(3) -0.001(3) -0.002(2)
C17 0.033(4) 0.038(3) 0.060(5) -0.023(3) -0.001(3) -0.006(3)
C18 0.037(4) 0.025(3) 0.053(4) -0.011(3) 0.005(3) 0.007(2)
C19 0.036(4) 0.031(3) 0.044(4) -0.009(3) -0.009(3) 0.010(3)
C20 0.031(3) 0.029(3) 0.038(4) -0.010(3) -0.002(3) 0.002(2)
C21 0.031(3) 0.021(3) 0.022(3) -0.001(2) -0.005(2) -0.002(2)
C22 0.042(4) 0.043(4) 0.024(3) 0.000(3) -0.001(3) 0.006(3)
C23 0.043(4) 0.057(4) 0.035(4) 0.012(3) -0.008(3) 0.004(3)
C24 0.060(5) 0.058(5) 0.025(4) 0.009(3) -0.008(3) -0.009(4)
C25 0.065(5) 0.087(6) 0.023(4) 0.003(4) 0.005(3) 0.013(4)
C26 0.053(5) 0.067(5) 0.023(3) 0.004(3) 0.004(3) 0.018(3)
C27 0.030(3) 0.022(3) 0.026(3) -0.004(2) 0.004(2) -0.001(2)
C28 0.023(3) 0.029(3) 0.021(3) 0.003(2) 0.002(2) -0.002(2)
C29 0.031(3) 0.033(3) 0.043(4) -0.009(3) 0.014(3) 0.001(2)
C30 0.051(4) 0.039(4) 0.055(5) -0.023(3) 0.021(4) -0.020(3)
C31 0.030(4) 0.071(5) 0.045(4) -0.008(4) 0.005(3) -0.019(3)
C32 0.027(3) 0.043(4) 0.044(4) 0.009(3) 0.001(3) 0.003(3)
C33 0.031(3) 0.031(3) 0.030(3) 0.008(2) 0.003(3) 0.004(2)
C34 0.028(3) 0.025(3) 0.022(3) -0.003(2) -0.002(2) 0.001(2)
C35 0.029(3) 0.032(3) 0.029(3) 0.004(2) 0.005(3) 0.002(2)
C36 0.044(4) 0.039(4) 0.039(4) 0.009(3) 0.007(3) 0.017(3)
C37 0.058(5) 0.045(4) 0.042(4) 0.020(3) 0.003(4) 0.007(3)
C38 0.045(4) 0.051(4) 0.031(4) 0.014(3) 0.010(3) 0.005(3)
C39 0.036(3) 0.045(4) 0.029(3) 0.009(3) 0.008(3) 0.003(3)

loop_
_atom_type_symbol
_atom_type_description
_atom_type_scat_dispersion_real
_atom_type_scat_dispersion_imag
_atom_type_scat_source
C C 0.0033 0.0016 'International Tables Vol C Tables 4.2.6.8 and 6.1.1.4'
H H 0.0000 0.0000 'International Tables Vol C Tables 4.2.6.8 and 6.1.1.4'
O O 0.0106 0.0060 'International Tables Vol C Tables 4.2.6.8 and 6.1.1.4'
P P 0.1023 0.0942 'International Tables Vol C Tables 4.2.6.8 and 6.1.1.4'
Pt Pt -1.7033 8.3905 'International Tables Vol C Tables 4.2.6.8 and 6.1.1.4'
Ru Ru -1.2594 0.8363 'International Tables Vol C Tables 4.2.6.8 and 6.1.1.4'

loop_
_geom_angle_atom_site_label_1
_geom_angle_atom_site_label_2
_geom_angle_atom_site_label_3
_geom_angle
_geom_angle_site_symmetry_1
_geom_angle_site_symmetry_3
_geom_angle_publ_flag
C1 Pt1 C0 168.4(2) . . ?
C1 Pt1 C2 98.7(3) . . ?
C0 Pt1 C2 92.2(2) . . ?
C1 Pt1 Ru3 143.2(2) . . ?
C0 Pt1 Ru3 47.39(13) . . ?
C2 Pt1 Ru3 44.82(15) . . ?
C1 Pt1 Ru1 125.1(2) . . ?
C0 Pt1 Ru1 44.02(13) . . ?
C2 Pt1 Ru1 136.17(15) . . ?
Ru3 Pt1 Ru1 91.401(14) . . ?
C1 Pt1 Ru2 130.70(19) . . ?
C0 Pt1 Ru2 44.45(13) . . ?
C2 Pt1 Ru2 91.24(15) . . ?
Ru3 Pt1 Ru2 60.226(13) . . ?
Ru1 Pt1 Ru2 60.645(12) . . ?
C1 Pt1 Ru4 138.20(19) . . ?
C0 Pt1 Ru4 45.00(13) . . ?
C2 Pt1 Ru4 90.33(15) . . ?
Ru3 Pt1 Ru4 60.968(14) . . ?
Ru1 Pt1 Ru4 59.138(13) . . ?
Ru2 Pt1 Ru4 89.428(13) . . ?
C4 Ru1 C3 91.2(3) . . ?
C4 Ru1 C0 129.5(2) . . ?
C3 Ru1 C0 110.1(2) . . ?
C4 Ru1 P1 86.92(19) . . ?
C3 Ru1 P1 101.97(19) . . ?
C0 Ru1 P1 128.99(14) . . ?
C4 Ru1 Ru4 84.02(19) . . ?
C3 Ru1 Ru4 109.74(18) . . ?
C0 Ru1 Ru4 46.03(13) . . ?
P1 Ru1 Ru4 147.12(4) . . ?
C4 Ru1 Ru5 108.95(18) . . ?
C3 Ru1 Ru5 153.85(18) . . ?
C0 Ru1 Ru5 44.09(13) . . ?
P1 Ru1 Ru5 95.76(4) . . ?
Ru4 Ru1 Ru5 58.117(15) . . ?
C4 Ru1 Pt1 124.35(18) . . ?
C3 Ru1 Pt1 65.94(18) . . ?
C0 Ru1 Pt1 44.50(13) . . ?
P1 Ru1 Pt1 145.07(4) . . ?
Ru4 Ru1 Pt1 60.887(13) . . ?
Ru5 Ru1 Pt1 88.565(15) . . ?
C4 Ru1 Ru2 168.38(18) . . ?
C3 Ru1 Ru2 100.20(18) . . ?
C0 Ru1 Ru2 43.95(13) . . ?
P1 Ru1 Ru2 92.87(4) . . ?
Ru4 Ru1 Ru2 89.954(17) . . ?
Ru5 Ru1 Ru2 59.488(14) . . ?
Pt1 Ru1 Ru2 59.821(12) . . ?
C5 Ru2 C6 90.0(2) . . ?
C5 Ru2 C0 115.7(2) . . ?
C6 Ru2 C0 131.0(2) . . ?
C5 Ru2 P2 91.76(16) . . ?
C6 Ru2 P2 90.13(18) . . ?
C0 Ru2 P2 127.04(14) . . ?
C5 Ru2 Ru3 96.08(16) . . ?
C6 Ru2 Ru3 93.33(17) . . ?
C0 Ru2 Ru3 45.81(13) . . ?
P2 Ru2 Ru3 171.43(4) . . ?
C5 Ru2 Ru5 155.88(16) . . ?
C6 Ru2 Ru5 96.93(16) . . ?
C0 Ru2 Ru5 44.21(13) . . ?
P2 Ru2 Ru5 111.21(4) . . ?
Ru3 Ru2 Ru5 60.590(15) . . ?
C5 Ru2 Pt1 72.41(16) . . ?
C6 Ru2 Pt1 142.59(18) . . ?
C0 Ru2 Pt1 44.35(13) . . ?
P2 Ru2 Pt1 122.30(4) . . ?
Ru3 Ru2 Pt1 57.487(13) . . ?
Ru5 Ru2 Pt1 88.507(14) . . ?
C5 Ru2 Ru1 118.29(18) . . ?
C6 Ru2 Ru1 151.17(17) . . ?
C0 Ru2 Ru1 43.36(13) . . ?
P2 Ru2 Ru1 84.08(4) . . ?
Ru3 Ru2 Ru1 89.132(16) . . ?
Ru5 Ru2 Ru1 59.674(14) . . ?
Pt1 Ru2 Ru1 59.534(12) . . ?
C8 Ru3 C7 88.5(3) . . ?
C8 Ru3 C2 95.4(3) . . ?
C7 Ru3 C2 93.6(3) . . ?
C8 Ru3 C0 139.2(2) . . ?
C7 Ru3 C0 128.0(2) . . ?
C2 Ru3 C0 99.2(2) . . ?
C8 Ru3 Pt1 133.2(3) . . ?
C7 Ru3 Pt1 121.8(2) . . ?
C2 Ru3 Pt1 52.13(17) . . ?
C0 Ru3 Pt1 47.04(13) . . ?
C8 Ru3 Ru2 164.3(3) . . ?
C7 Ru3 Ru2 82.8(2) . . ?
C2 Ru3 Ru2 98.14(17) . . ?
C0 Ru3 Ru2 45.58(13) . . ?
Pt1 Ru3 Ru2 62.287(13) . . ?
C8 Ru3 Ru4 95.1(2) . . ?
C7 Ru3 Ru4 169.09(19) . . ?
C2 Ru3 Ru4 96.31(17) . . ?
C0 Ru3 Ru4 45.66(13) . . ?
Pt1 Ru3 Ru4 62.177(14) . . ?
Ru2 Ru3 Ru4 91.219(17) . . ?
C8 Ru3 Ru5 111.5(2) . . ?
C7 Ru3 Ru5 111.18(19) . . ?
C2 Ru3 Ru5 143.15(18) . . ?
C0 Ru3 Ru5 44.12(13) . . ?
Pt1 Ru3 Ru5 91.128(16) . . ?
Ru2 Ru3 Ru5 60.413(14) . . ?
Ru4 Ru3 Ru5 57.927(15) . . ?
C11 Ru4 C10 91.6(7) . . ?
C11 Ru4 C11' 15.4(8) . . ?
C10 Ru4 C11' 87.8(4) . . ?
C11 Ru4 C9 85.4(10) . . ?
C10 Ru4 C9 94.9(3) . . ?
C11' Ru4 C9 100.6(6) . . ?
C11 Ru4 C0 133.4(7) . . ?
C10 Ru4 C0 126.9(3) . . ?
C11' Ru4 C0 127.3(4) . . ?
C9 Ru4 C0 112.3(2) . . ?
C11 Ru4 Ru5 105.9(9) . . ?
C10 Ru4 Ru5 104.1(2) . . ?
C11' Ru4 Ru5 92.4(5) . . ?
C9 Ru4 Ru5 157.4(2) . . ?
C0 Ru4 Ru5 45.91(13) . . ?
C11 Ru4 Ru1 91.6(6) . . ?
C10 Ru4 Ru1 165.4(2) . . ?
C11' Ru4 Ru1 91.7(3) . . ?
C9 Ru4 Ru1 99.5(2) . . ?
C0 Ru4 Ru1 44.51(13) . . ?
Ru5 Ru4 Ru1 61.361(15) . . ?
C11 Ru4 Ru3 164.2(10) . . ?
C10 Ru4 Ru3 83.6(2) . . ?
C11' Ru4 Ru3 148.8(5) . . ?
C9 Ru4 Ru3 109.9(2) . . ?
C0 Ru4 Ru3 44.98(13) . . ?
Ru5 Ru4 Ru3 61.129(15) . . ?
Ru1 Ru4 Ru3 89.455(17) . . ?
C11 Ru4 Pt1 136.0(8) . . ?
C10 Ru4 Pt1 124.6(2) . . ?
C11' Ru4 Pt1 145.8(4) . . ?
C9 Ru4 Pt1 69.0(2) . . ?
C0 Ru4 Pt1 44.01(12) . . ?
Ru5 Ru4 Pt1 89.871(15) . . ?
Ru1 Ru4 Pt1 59.975(13) . . ?
Ru3 Ru4 Pt1 56.855(13) . . ?
C12 Ru5 C14 96.7(3) . . ?
C12 Ru5 C13 95.4(3) . . ?
C14 Ru5 C13 95.9(3) . . ?
C12 Ru5 C0 116.4(2) . . ?
C14 Ru5 C0 121.1(2) . . ?
C13 Ru5 C0 125.1(2) . . ?
C12 Ru5 Ru4 90.62(19) . . ?
C14 Ru5 Ru4 168.56(17) . . ?
C13 Ru5 Ru4 92.2(2) . . ?
C0 Ru5 Ru4 47.45(13) . . ?
C12 Ru5 Ru2 124.88(18) . . ?
C14 Ru5 Ru2 76.42(16) . . ?
C13 Ru5 Ru2 139.44(19) . . ?
C0 Ru5 Ru2 44.75(13) . . ?
Ru4 Ru5 Ru2 92.181(16) . . ?
C12 Ru5 Ru3 75.15(18) . . ?
C14 Ru5 Ru3 112.43(18) . . ?
C13 Ru5 Ru3 150.8(2) . . ?
C0 Ru5 Ru3 44.87(14) . . ?
Ru4 Ru5 Ru3 60.944(15) . . ?
Ru2 Ru5 Ru3 58.997(14) . . ?
C12 Ru5 Ru1 151.14(19) . . ?
C14 Ru5 Ru1 111.76(18) . . ?
C13 Ru5 Ru1 86.9(2) . . ?
C0 Ru5 Ru1 44.03(14) . . ?
Ru4 Ru5 Ru1 60.522(15) . . ?
Ru2 Ru5 Ru1 60.838(14) . . ?
Ru3 Ru5 Ru1 88.896(17) . . ?
C21 P1 C27 102.9(3) . . ?
C21 P1 C15 99.5(2) . . ?
C27 P1 C15 101.0(2) . . ?
C21 P1 Ru1 119.70(19) . . ?
C27 P1 Ru1 111.97(18) . . ?
C15 P1 Ru1 118.97(18) . . ?
C27 P2 C34 104.4(3) . . ?
C27 P2 C28 102.1(2) . . ?
C34 P2 C28 104.0(2) . . ?
C27 P2 Ru2 111.72(19) . . ?
C34 P2 Ru2 120.99(18) . . ?
C28 P2 Ru2 111.72(18) . . ?
Ru1 C0 Ru5 91.89(18) . . ?
Ru1 C0 Pt1 91.5(2) . . ?
Ru5 C0 Pt1 175.9(3) . . ?
Ru1 C0 Ru2 92.7(2) . . ?
Ru5 C0 Ru2 91.03(19) . . ?
Pt1 C0 Ru2 91.20(18) . . ?
Ru1 C0 Ru3 176.8(3) . . ?
Ru5 C0 Ru3 91.0(2) . . ?
Pt1 C0 Ru3 85.57(17) . . ?
Ru2 C0 Ru3 88.61(18) . . ?
Ru1 C0 Ru4 89.46(18) . . ?
Ru5 C0 Ru4 86.64(17) . . ?
Pt1 C0 Ru4 90.99(19) . . ?
Ru2 C0 Ru4 176.9(3) . . ?
Ru3 C0 Ru4 89.35(19) . . ?
O1 C1 Pt1 176.7(6) . . ?
O2 C2 Ru3 148.3(5) . . ?
O2 C2 Pt1 128.6(5) . . ?
Ru3 C2 Pt1 83.1(2) . . ?
O3 C3 Ru1 172.9(5) . . ?
O4 C4 Ru1 176.8(6) . . ?
O5 C5 Ru2 174.2(5) . . ?
O6 C6 Ru2 179.1(5) . . ?
O7 C7 Ru3 176.5(6) . . ?
O8 C8 Ru3 177.7(7) . . ?
O9 C9 Ru4 170.6(7) . . ?
O10 C10 Ru4 174.1(7) . . ?
O11 C11 Ru4 170(2) . . ?
O11' C11' Ru4 175.5(10) . . ?
O12 C12 Ru5 173.9(6) . . ?
O13 C13 Ru5 175.9(6) . . ?
O14 C14 Ru5 175.2(5) . . ?
C20 C15 C16 119.2(5) . . ?
C20 C15 P1 122.7(4) . . ?
C16 C15 P1 118.0(4) . . ?
C15 C16 C17 120.5(6) . . ?
C18 C17 C16 120.1(6) . . ?
C19 C18 C17 119.3(5) . . ?
C18 C19 C20 121.1(6) . . ?
C15 C20 C19 119.8(5) . . ?
C22 C21 C26 117.7(5) . . ?
C22 C21 P1 123.5(5) . . ?
C26 C21 P1 118.8(4) . . ?
C21 C22 C23 121.0(6) . . ?
C24 C23 C22 120.3(7) . . ?
C23 C24 C25 119.8(6) . . ?
C24 C25 C26 120.0(7) . . ?
C25 C26 C21 121.2(7) . . ?
P2 C27 P1 110.7(3) . . ?
C29 C28 C33 118.8(5) . . ?
C29 C28 P2 118.1(4) . . ?
C33 C28 P2 122.6(4) . . ?
C28 C29 C30 120.7(6) . . ?
C31 C30 C29 119.3(6) . . ?
C32 C31 C30 120.3(6) . . ?
C31 C32 C33 120.5(6) . . ?
C32 C33 C28 120.3(6) . . ?
C35 C34 C39 118.3(5) . . ?
C35 C34 P2 123.1(4) . . ?
C39 C34 P2 118.6(4) . . ?
C36 C35 C34 120.5(6) . . ?
C37 C36 C35 120.6(6) . . ?
C36 C37 C38 120.1(6) . . ?
C39 C38 C37 119.8(6) . . ?
C38 C39 C34 120.7(6) . . ?

loop_
_geom_bond_atom_site_label_1
_geom_bond_atom_site_label_2
_geom_bond_distance
_geom_bond_site_symmetry_2
_geom_bond_publ_flag
Pt1 C1 1.871(6) . ?
Pt1 C0 2.053(5) . ?
Pt1 C2 2.224(6) . ?
Pt1 Ru3 2.7967(5) . ?
Pt1 Ru1 2.9275(5) . ?
Pt1 Ru2 2.9361(5) . ?
Pt1 Ru4 2.9540(5) . ?
Ru1 C4 1.884(6) . ?
Ru1 C3 1.892(6) . ?
Ru1 C0 2.035(5) . ?
Ru1 P1 2.3533(14) . ?
Ru1 Ru4 2.9024(6) . ?
Ru1 Ru5 2.9261(6) . ?
Ru1 Ru2 2.9603(6) . ?
Ru2 C5 1.895(6) . ?
Ru2 C6 1.901(6) . ?
Ru2 C0 2.057(5) . ?
Ru2 P2 2.3141(14) . ?
Ru2 Ru3 2.8787(6) . ?
Ru2 Ru5 2.9206(6) . ?
Ru3 C8 1.891(7) . ?
Ru3 C7 1.897(7) . ?
Ru3 C2 1.986(6) . ?
Ru3 C0 2.065(5) . ?
Ru3 Ru4 2.9205(6) . ?
Ru3 Ru5 2.9257(6) . ?
Ru4 C11 1.84(2) . ?
Ru4 C10 1.890(7) . ?
Ru4 C11' 1.915(12) . ?
Ru4 C9 1.929(7) . ?
Ru4 C0 2.089(5) . ?
Ru4 Ru5 2.8310(6) . ?
Ru5 C12 1.913(6) . ?
Ru5 C14 1.915(7) . ?
Ru5 C13 1.916(6) . ?
Ru5 C0 2.037(5) . ?
P1 C21 1.826(6) . ?
P1 C27 1.832(5) . ?
P1 C15 1.846(5) . ?
P2 C27 1.811(5) . ?
P2 C34 1.823(6) . ?
P2 C28 1.830(5) . ?
O1 C1 1.137(7) . ?
O2 C2 1.149(7) . ?
O3 C3 1.153(7) . ?
O4 C4 1.139(7) . ?
O5 C5 1.138(7) . ?
O6 C6 1.137(7) . ?
O7 C7 1.135(8) . ?
O8 C8 1.135(8) . ?
O9 C9 1.125(8) . ?
O10 C10 1.132(8) . ?
O12 C12 1.142(7) . ?
O13 C13 1.136(7) . ?
O14 C14 1.132(7) . ?
O11 C11 1.18(2) . ?
O11' C11' 1.137(13) . ?
C15 C20 1.378(8) . ?
C15 C16 1.383(8) . ?
C16 C17 1.387(8) . ?
C17 C18 1.383(9) . ?
C18 C19 1.363(9) . ?
C19 C20 1.392(8) . ?
C21 C22 1.371(8) . ?
C21 C26 1.393(8) . ?
C22 C23 1.403(9) . ?
C23 C24 1.356(10) . ?
C24 C25 1.376(11) . ?
C25 C26 1.387(9) . ?
C28 C29 1.382(8) . ?
C28 C33 1.386(8) . ?
C29 C30 1.382(9) . ?
C30 C31 1.380(10) . ?
C31 C32 1.362(9) . ?
C32 C33 1.373(8) . ?
C34 C35 1.387(8) . ?
C34 C39 1.405(8) . ?
C35 C36 1.369(8) . ?
C36 C37 1.368(9) . ?
C37 C38 1.385(10) . ?
C38 C39 1.364(9) . ?

loop_
_geom_torsion_atom_site_label_1
_geom_torsion_atom_site_label_2
_geom_torsion_atom_site_label_3
_geom_torsion_atom_site_label_4
_geom_torsion
_geom_torsion_site_symmetry_1
_geom_torsion_site_symmetry_2
_geom_torsion_site_symmetry_3
_geom_torsion_site_symmetry_4
_geom_torsion_publ_flag
C1 Pt1 Ru1 C4 71.6(3) . . . . ?
C0 Pt1 Ru1 C4 -113.8(3) . . . . ?
C2 Pt1 Ru1 C4 -110.5(3) . . . . ?
Ru3 Pt1 Ru1 C4 -112.9(2) . . . . ?
Ru2 Pt1 Ru1 C4 -167.2(2) . . . . ?
Ru4 Pt1 Ru1 C4 -58.3(2) . . . . ?
C1 Pt1 Ru1 C3 -2.3(3) . . . . ?
C0 Pt1 Ru1 C3 172.3(3) . . . . ?
C2 Pt1 Ru1 C3 175.6(3) . . . . ?
Ru3 Pt1 Ru1 C3 173.2(2) . . . . ?
Ru2 Pt1 Ru1 C3 118.9(2) . . . . ?
Ru4 Pt1 Ru1 C3 -132.2(2) . . . . ?
C1 Pt1 Ru1 C0 -174.6(3) . . . . ?
C2 Pt1 Ru1 C0 3.3(3) . . . . ?
Ru3 Pt1 Ru1 C0 0.91(19) . . . . ?
Ru2 Pt1 Ru1 C0 -53.38(19) . . . . ?
Ru4 Pt1 Ru1 C0 55.45(19) . . . . ?
C1 Pt1 Ru1 P1 -78.3(2) . . . . ?
C0 Pt1 Ru1 P1 96.4(2) . . . . ?
C2 Pt1 Ru1 P1 99.6(2) . . . . ?
Ru3 Pt1 Ru1 P1 97.27(7) . . . . ?
Ru2 Pt1 Ru1 P1 42.98(6) . . . . ?
Ru4 Pt1 Ru1 P1 151.81(7) . . . . ?
C1 Pt1 Ru1 Ru4 129.9(2) . . . . ?
C0 Pt1 Ru1 Ru4 -55.45(19) . . . . ?
C2 Pt1 Ru1 Ru4 -52.2(2) . . . . ?
Ru3 Pt1 Ru1 Ru4 -54.540(15) . . . . ?
Ru2 Pt1 Ru1 Ru4 -108.830(16) . . . . ?
C1 Pt1 Ru1 Ru5 -176.3(2) . . . . ?
C0 Pt1 Ru1 Ru5 -1.67(19) . . . . ?
C2 Pt1 Ru1 Ru5 1.6(2) . . . . ?
Ru3 Pt1 Ru1 Ru5 -0.754(15) . . . . ?
Ru2 Pt1 Ru1 Ru5 -55.045(14) . . . . ?
Ru4 Pt1 Ru1 Ru5 53.786(15) . . . . ?
C1 Pt1 Ru1 Ru2 -121.3(2) . . . . ?
C0 Pt1 Ru1 Ru2 53.38(19) . . . . ?
C2 Pt1 Ru1 Ru2 56.6(2) . . . . ?
Ru3 Pt1 Ru1 Ru2 54.291(14) . . . . ?
Ru4 Pt1 Ru1 Ru2 108.830(16) . . . . ?
C1 Pt1 Ru2 C5 -27.0(3) . . . . ?
C0 Pt1 Ru2 C5 167.5(3) . . . . ?
C2 Pt1 Ru2 C5 75.6(2) . . . . ?
Ru3 Pt1 Ru2 C5 109.50(18) . . . . ?
Ru1 Pt1 Ru2 C5 -139.76(18) . . . . ?
Ru4 Pt1 Ru2 C5 165.90(18) . . . . ?
C1 Pt1 Ru2 C6 -92.6(4) . . . . ?
C0 Pt1 Ru2 C6 101.9(3) . . . . ?
C2 Pt1 Ru2 C6 10.0(3) . . . . ?
Ru3 Pt1 Ru2 C6 43.9(3) . . . . ?
Ru1 Pt1 Ru2 C6 154.7(3) . . . . ?
Ru4 Pt1 Ru2 C6 100.3(3) . . . . ?
C1 Pt1 Ru2 C0 165.5(3) . . . . ?
C2 Pt1 Ru2 C0 -91.9(2) . . . . ?
Ru3 Pt1 Ru2 C0 -57.96(19) . . . . ?
Ru1 Pt1 Ru2 C0 52.78(19) . . . . ?
Ru4 Pt1 Ru2 C0 -1.56(19) . . . . ?
C1 Pt1 Ru2 P2 53.7(3) . . . . ?
C0 Pt1 Ru2 P2 -111.9(2) . . . . ?
C2 Pt1 Ru2 P2 156.24(15) . . . . ?
Ru3 Pt1 Ru2 P2 -169.85(4) . . . . ?
Ru1 Pt1 Ru2 P2 -59.11(4) . . . . ?
Ru4 Pt1 Ru2 P2 -113.45(4) . . . . ?
C1 Pt1 Ru2 Ru3 -136.5(3) . . . . ?
C0 Pt1 Ru2 Ru3 57.96(19) . . . . ?
C2 Pt1 Ru2 Ru3 -33.92(15) . . . . ?
Ru1 Pt1 Ru2 Ru3 110.739(16) . . . . ?
Ru4 Pt1 Ru2 Ru3 56.398(15) . . . . ?
C1 Pt1 Ru2 Ru5 168.0(3) . . . . ?
C0 Pt1 Ru2 Ru5 2.42(19) . . . . ?
C2 Pt1 Ru2 Ru5 -89.45(15) . . . . ?
Ru3 Pt1 Ru2 Ru5 -55.535(15) . . . . ?
Ru1 Pt1 Ru2 Ru5 55.203(15) . . . . ?
Ru4 Pt1 Ru2 Ru5 0.863(15) . . . . ?
C1 Pt1 Ru2 Ru1 112.8(3) . . . . ?
C0 Pt1 Ru2 Ru1 -52.78(19) . . . . ?
C2 Pt1 Ru2 Ru1 -144.66(15) . . . . ?
Ru3 Pt1 Ru2 Ru1 -110.739(16) . . . . ?
Ru4 Pt1 Ru2 Ru1 -54.341(14) . . . . ?
C4 Ru1 Ru2 C5 158.7(9) . . . . ?
C3 Ru1 Ru2 C5 -9.9(3) . . . . ?
C0 Ru1 Ru2 C5 98.5(3) . . . . ?
P1 Ru1 Ru2 C5 -112.62(19) . . . . ?
Ru4 Ru1 Ru2 C5 100.15(18) . . . . ?
Ru5 Ru1 Ru2 C5 152.37(18) . . . . ?
Pt1 Ru1 Ru2 C5 44.37(18) . . . . ?
C4 Ru1 Ru2 C6 -33.0(10) . . . . ?
C3 Ru1 Ru2 C6 158.3(4) . . . . ?
C0 Ru1 Ru2 C6 -93.2(4) . . . . ?
P1 Ru1 Ru2 C6 55.6(4) . . . . ?
Ru4 Ru1 Ru2 C6 -91.6(4) . . . . ?
Ru5 Ru1 Ru2 C6 -39.4(4) . . . . ?
Pt1 Ru1 Ru2 C6 -147.4(4) . . . . ?
C4 Ru1 Ru2 C0 60.2(9) . . . . ?
C3 Ru1 Ru2 C0 -108.4(3) . . . . ?
P1 Ru1 Ru2 C0 148.85(19) . . . . ?
Ru4 Ru1 Ru2 C0 1.62(18) . . . . ?
Ru5 Ru1 Ru2 C0 53.84(18) . . . . ?
Pt1 Ru1 Ru2 C0 -54.16(18) . . . . ?
C4 Ru1 Ru2 P2 -112.4(9) . . . . ?
C3 Ru1 Ru2 P2 78.90(19) . . . . ?
C0 Ru1 Ru2 P2 -172.66(19) . . . . ?
P1 Ru1 Ru2 P2 -23.81(5) . . . . ?
Ru4 Ru1 Ru2 P2 -171.04(4) . . . . ?
Ru5 Ru1 Ru2 P2 -118.82(4) . . . . ?
Pt1 Ru1 Ru2 P2 133.18(4) . . . . ?
C4 Ru1 Ru2 Ru3 62.3(9) . . . . ?
C3 Ru1 Ru2 Ru3 -106.35(18) . . . . ?
C0 Ru1 Ru2 Ru3 2.09(18) . . . . ?
P1 Ru1 Ru2 Ru3 150.94(4) . . . . ?
Ru4 Ru1 Ru2 Ru3 3.716(16) . . . . ?
Ru5 Ru1 Ru2 Ru3 55.937(15) . . . . ?
Pt1 Ru1 Ru2 Ru3 -52.066(13) . . . . ?
C4 Ru1 Ru2 Ru5 6.4(9) . . . . ?
C3 Ru1 Ru2 Ru5 -162.29(19) . . . . ?
C0 Ru1 Ru2 Ru5 -53.84(18) . . . . ?
P1 Ru1 Ru2 Ru5 95.00(4) . . . . ?
Ru4 Ru1 Ru2 Ru5 -52.222(16) . . . . ?
Pt1 Ru1 Ru2 Ru5 -108.003(15) . . . . ?
C4 Ru1 Ru2 Pt1 114.4(9) . . . . ?
C3 Ru1 Ru2 Pt1 -54.28(18) . . . . ?
C0 Ru1 Ru2 Pt1 54.16(18) . . . . ?
P1 Ru1 Ru2 Pt1 -156.99(4) . . . . ?
Ru4 Ru1 Ru2 Pt1 55.782(13) . . . . ?
Ru5 Ru1 Ru2 Pt1 108.003(15) . . . . ?
C1 Pt1 Ru3 C8 -63.9(4) . . . . ?
C0 Pt1 Ru3 C8 123.0(3) . . . . ?
C2 Pt1 Ru3 C8 -55.6(3) . . . . ?
Ru1 Pt1 Ru3 C8 122.1(3) . . . . ?
Ru2 Pt1 Ru3 C8 176.8(3) . . . . ?
Ru4 Pt1 Ru3 C8 69.0(3) . . . . ?
C1 Pt1 Ru3 C7 58.7(4) . . . . ?
C0 Pt1 Ru3 C7 -114.3(3) . . . . ?
C2 Pt1 Ru3 C7 67.1(3) . . . . ?
Ru1 Pt1 Ru3 C7 -115.2(2) . . . . ?
Ru2 Pt1 Ru3 C7 -60.6(2) . . . . ?
Ru4 Pt1 Ru3 C7 -168.3(2) . . . . ?
C1 Pt1 Ru3 C2 -8.4(4) . . . . ?
C0 Pt1 Ru3 C2 178.6(3) . . . . ?
Ru1 Pt1 Ru3 C2 177.7(2) . . . . ?
Ru2 Pt1 Ru3 C2 -127.7(2) . . . . ?
Ru4 Pt1 Ru3 C2 124.6(2) . . . . ?
C1 Pt1 Ru3 C0 173.1(4) . . . . ?
C2 Pt1 Ru3 C0 -178.6(3) . . . . ?
Ru1 Pt1 Ru3 C0 -0.86(18) . . . . ?
Ru2 Pt1 Ru3 C0 53.76(18) . . . . ?
Ru4 Pt1 Ru3 C0 -53.96(18) . . . . ?
C1 Pt1 Ru3 Ru2 119.3(3) . . . . ?
C0 Pt1 Ru3 Ru2 -53.76(18) . . . . ?
C2 Pt1 Ru3 Ru2 127.7(2) . . . . ?
Ru1 Pt1 Ru3 Ru2 -54.624(13) . . . . ?
Ru4 Pt1 Ru3 Ru2 -107.722(16) . . . . ?
C1 Pt1 Ru3 Ru4 -133.0(3) . . . . ?
C0 Pt1 Ru3 Ru4 53.96(18) . . . . ?
C2 Pt1 Ru3 Ru4 -124.6(2) . . . . ?
Ru1 Pt1 Ru3 Ru4 53.098(14) . . . . ?
Ru2 Pt1 Ru3 Ru4 107.722(16) . . . . ?
C1 Pt1 Ru3 Ru5 174.7(3) . . . . ?
C0 Pt1 Ru3 Ru5 1.62(18) . . . . ?
C2 Pt1 Ru3 Ru5 -176.9(2) . . . . ?
Ru1 Pt1 Ru3 Ru5 0.754(15) . . . . ?
Ru2 Pt1 Ru3 Ru5 55.377(14) . . . . ?
Ru4 Pt1 Ru3 Ru5 -52.344(15) . . . . ?
C5 Ru2 Ru3 C8 124.2(8) . . . . ?
C6 Ru2 Ru3 C8 33.8(8) . . . . ?
C0 Ru2 Ru3 C8 -115.5(8) . . . . ?
P2 Ru2 Ru3 C8 -79.9(8) . . . . ?
Ru5 Ru2 Ru3 C8 -62.3(7) . . . . ?
Pt1 Ru2 Ru3 C8 -171.2(7) . . . . ?
Ru1 Ru2 Ru3 C8 -117.5(7) . . . . ?
C5 Ru2 Ru3 C7 67.1(3) . . . . ?
C6 Ru2 Ru3 C7 -23.3(3) . . . . ?
C0 Ru2 Ru3 C7 -172.5(3) . . . . ?
P2 Ru2 Ru3 C7 -136.9(3) . . . . ?
Ru5 Ru2 Ru3 C7 -119.34(19) . . . . ?
Pt1 Ru2 Ru3 C7 131.76(19) . . . . ?
Ru1 Ru2 Ru3 C7 -174.51(19) . . . . ?
C5 Ru2 Ru3 C2 -25.5(2) . . . . ?
C6 Ru2 Ru3 C2 -115.9(2) . . . . ?
C0 Ru2 Ru3 C2 94.9(2) . . . . ?
P2 Ru2 Ru3 C2 130.5(3) . . . . ?
Ru5 Ru2 Ru3 C2 148.03(17) . . . . ?
Pt1 Ru2 Ru3 C2 39.14(17) . . . . ?
Ru1 Ru2 Ru3 C2 92.86(17) . . . . ?
C5 Ru2 Ru3 C0 -120.4(2) . . . . ?
C6 Ru2 Ru3 C0 149.2(2) . . . . ?
P2 Ru2 Ru3 C0 35.6(3) . . . . ?
Ru5 Ru2 Ru3 C0 53.16(18) . . . . ?
Pt1 Ru2 Ru3 C0 -55.73(18) . . . . ?
Ru1 Ru2 Ru3 C0 -2.01(18) . . . . ?
C5 Ru2 Ru3 Pt1 -64.64(17) . . . . ?
C6 Ru2 Ru3 Pt1 -155.02(17) . . . . ?
C0 Ru2 Ru3 Pt1 55.73(18) . . . . ?
P2 Ru2 Ru3 Pt1 91.3(3) . . . . ?
Ru5 Ru2 Ru3 Pt1 108.894(16) . . . . ?
Ru1 Ru2 Ru3 Pt1 53.724(12) . . . . ?
C5 Ru2 Ru3 Ru4 -122.05(18) . . . . ?
C6 Ru2 Ru3 Ru4 147.56(17) . . . . ?
C0 Ru2 Ru3 Ru4 -1.69(18) . . . . ?
P2 Ru2 Ru3 Ru4 33.9(3) . . . . ?
Ru5 Ru2 Ru3 Ru4 51.477(16) . . . . ?
Pt1 Ru2 Ru3 Ru4 -57.417(13) . . . . ?
Ru1 Ru2 Ru3 Ru4 -3.694(16) . . . . ?
C5 Ru2 Ru3 Ru5 -173.53(18) . . . . ?
C6 Ru2 Ru3 Ru5 96.08(17) . . . . ?
C0 Ru2 Ru3 Ru5 -53.16(18) . . . . ?
P2 Ru2 Ru3 Ru5 -17.6(3) . . . . ?
Pt1 Ru2 Ru3 Ru5 -108.894(16) . . . . ?
Ru1 Ru2 Ru3 Ru5 -55.170(15) . . . . ?
C4 Ru1 Ru4 C11 -9.5(10) . . . . ?
C3 Ru1 Ru4 C11 -98.6(10) . . . . ?
C0 Ru1 Ru4 C11 162.1(10) . . . . ?
P1 Ru1 Ru4 C11 65.3(10) . . . . ?
Ru5 Ru1 Ru4 C11 107.2(10) . . . . ?
Pt1 Ru1 Ru4 C11 -144.5(10) . . . . ?
Ru2 Ru1 Ru4 C11 160.6(10) . . . . ?
C4 Ru1 Ru4 C10 -112.3(9) . . . . ?
C3 Ru1 Ru4 C10 158.5(9) . . . . ?
C0 Ru1 Ru4 C10 59.3(9) . . . . ?
P1 Ru1 Ru4 C10 -37.5(9) . . . . ?
Ru5 Ru1 Ru4 C10 4.4(9) . . . . ?
Pt1 Ru1 Ru4 C10 112.6(9) . . . . ?
Ru2 Ru1 Ru4 C10 57.7(9) . . . . ?
C4 Ru1 Ru4 C11' -24.9(5) . . . . ?
C3 Ru1 Ru4 C11' -114.0(5) . . . . ?
C0 Ru1 Ru4 C11' 146.7(5) . . . . ?
P1 Ru1 Ru4 C11' 49.9(5) . . . . ?
Ru5 Ru1 Ru4 C11' 91.8(5) . . . . ?
Pt1 Ru1 Ru4 C11' -159.9(5) . . . . ?
Ru2 Ru1 Ru4 C11' 145.2(5) . . . . ?
C4 Ru1 Ru4 C9 76.2(3) . . . . ?
C3 Ru1 Ru4 C9 -13.0(3) . . . . ?
C0 Ru1 Ru4 C9 -112.2(3) . . . . ?
P1 Ru1 Ru4 C9 151.0(2) . . . . ?
Ru5 Ru1 Ru4 C9 -167.1(2) . . . . ?
Pt1 Ru1 Ru4 C9 -58.9(2) . . . . ?
Ru2 Ru1 Ru4 C9 -113.8(2) . . . . ?
C4 Ru1 Ru4 C0 -171.6(2) . . . . ?
C3 Ru1 Ru4 C0 99.3(3) . . . . ?
P1 Ru1 Ru4 C0 -96.78(19) . . . . ?
Ru5 Ru1 Ru4 C0 -54.88(18) . . . . ?
Pt1 Ru1 Ru4 C0 53.34(18) . . . . ?
Ru2 Ru1 Ru4 C0 -1.56(18) . . . . ?
C4 Ru1 Ru4 Ru5 -116.73(18) . . . . ?
C3 Ru1 Ru4 Ru5 154.14(19) . . . . ?
C0 Ru1 Ru4 Ru5 54.88(18) . . . . ?
P1 Ru1 Ru4 Ru5 -41.90(7) . . . . ?
Pt1 Ru1 Ru4 Ru5 108.218(15) . . . . ?
Ru2 Ru1 Ru4 Ru5 53.314(15) . . . . ?
C4 Ru1 Ru4 Ru3 -173.71(18) . . . . ?
C3 Ru1 Ru4 Ru3 97.17(19) . . . . ?
C0 Ru1 Ru4 Ru3 -2.10(18) . . . . ?
P1 Ru1 Ru4 Ru3 -98.87(7) . . . . ?
Ru5 Ru1 Ru4 Ru3 -56.976(16) . . . . ?
Pt1 Ru1 Ru4 Ru3 51.242(13) . . . . ?
Ru2 Ru1 Ru4 Ru3 -3.662(16) . . . . ?
C4 Ru1 Ru4 Pt1 135.05(18) . . . . ?
C3 Ru1 Ru4 Pt1 45.93(19) . . . . ?
C0 Ru1 Ru4 Pt1 -53.34(18) . . . . ?
P1 Ru1 Ru4 Pt1 -150.12(7) . . . . ?
Ru5 Ru1 Ru4 Pt1 -108.218(15) . . . . ?
Ru2 Ru1 Ru4 Pt1 -54.904(12) . . . . ?
C8 Ru3 Ru4 C11 75(2) . . . . ?
C7 Ru3 Ru4 C11 -34(3) . . . . ?
C2 Ru3 Ru4 C11 171(2) . . . . ?
C0 Ru3 Ru4 C11 -92(2) . . . . ?
Pt1 Ru3 Ru4 C11 -148(2) . . . . ?
Ru2 Ru3 Ru4 C11 -90(2) . . . . ?
Ru5 Ru3 Ru4 C11 -37(2) . . . . ?
C8 Ru3 Ru4 C10 2.2(3) . . . . ?
C7 Ru3 Ru4 C10 -106.6(11) . . . . ?
C2 Ru3 Ru4 C10 98.3(3) . . . . ?
C0 Ru3 Ru4 C10 -165.1(3) . . . . ?
Pt1 Ru3 Ru4 C10 139.1(2) . . . . ?
Ru2 Ru3 Ru4 C10 -163.4(2) . . . . ?
Ru5 Ru3 Ru4 C10 -110.0(2) . . . . ?
C8 Ru3 Ru4 C11' 77.1(7) . . . . ?
C7 Ru3 Ru4 C11' -31.8(12) . . . . ?
C2 Ru3 Ru4 C11' 173.1(6) . . . . ?
C0 Ru3 Ru4 C11' -90.2(6) . . . . ?
Pt1 Ru3 Ru4 C11' -146.0(6) . . . . ?
Ru2 Ru3 Ru4 C11' -88.5(6) . . . . ?
Ru5 Ru3 Ru4 C11' -35.1(6) . . . . ?
C8 Ru3 Ru4 C9 -90.7(3) . . . . ?
C7 Ru3 Ru4 C9 160.5(11) . . . . ?
C2 Ru3 Ru4 C9 5.4(3) . . . . ?
C0 Ru3 Ru4 C9 102.0(3) . . . . ?
Pt1 Ru3 Ru4 C9 46.2(2) . . . . ?
Ru2 Ru3 Ru4 C9 103.7(2) . . . . ?
Ru5 Ru3 Ru4 C9 157.1(2) . . . . ?
C8 Ru3 Ru4 C0 167.3(3) . . . . ?
C7 Ru3 Ru4 C0 58.4(11) . . . . ?
C2 Ru3 Ru4 C0 -96.6(2) . . . . ?
Pt1 Ru3 Ru4 C0 -55.82(18) . . . . ?
Ru2 Ru3 Ru4 C0 1.69(18) . . . . ?
Ru5 Ru3 Ru4 C0 55.09(18) . . . . ?
C8 Ru3 Ru4 Ru5 112.2(2) . . . . ?
C7 Ru3 Ru4 Ru5 3.4(10) . . . . ?
C2 Ru3 Ru4 Ru5 -151.74(17) . . . . ?
C0 Ru3 Ru4 Ru5 -55.09(18) . . . . ?
Pt1 Ru3 Ru4 Ru5 -110.915(16) . . . . ?
Ru2 Ru3 Ru4 Ru5 -53.406(15) . . . . ?
C8 Ru3 Ru4 Ru1 169.4(2) . . . . ?
C7 Ru3 Ru4 Ru1 60.5(10) . . . . ?
C2 Ru3 Ru4 Ru1 -94.56(17) . . . . ?
C0 Ru3 Ru4 Ru1 2.08(18) . . . . ?
Pt1 Ru3 Ru4 Ru1 -53.741(13) . . . . ?
Ru2 Ru3 Ru4 Ru1 3.767(17) . . . . ?
Ru5 Ru3 Ru4 Ru1 57.173(16) . . . . ?
C8 Ru3 Ru4 Pt1 -136.9(2) . . . . ?
C7 Ru3 Ru4 Pt1 114.3(10) . . . . ?
C2 Ru3 Ru4 Pt1 -40.82(17) . . . . ?
C0 Ru3 Ru4 Pt1 55.82(18) . . . . ?
Ru2 Ru3 Ru4 Pt1 57.508(13) . . . . ?
Ru5 Ru3 Ru4 Pt1 110.915(16) . . . . ?
C1 Pt1 Ru4 C11 -53.1(12) . . . . ?
C0 Pt1 Ru4 C11 110.6(12) . . . . ?
C2 Pt1 Ru4 C11 -156.6(12) . . . . ?
Ru3 Pt1 Ru4 C11 167.9(12) . . . . ?
Ru1 Pt1 Ru4 C11 56.6(12) . . . . ?
Ru2 Pt1 Ru4 C11 112.2(12) . . . . ?
C1 Pt1 Ru4 C10 86.7(4) . . . . ?
C0 Pt1 Ru4 C10 -109.6(3) . . . . ?
C2 Pt1 Ru4 C10 -16.8(3) . . . . ?
Ru3 Pt1 Ru4 C10 -52.2(3) . . . . ?
Ru1 Pt1 Ru4 C10 -163.6(3) . . . . ?
Ru2 Pt1 Ru4 C10 -108.0(3) . . . . ?
C1 Pt1 Ru4 C11' -72.1(9) . . . . ?
C0 Pt1 Ru4 C11' 91.7(8) . . . . ?
C2 Pt1 Ru4 C11' -175.6(8) . . . . ?
Ru3 Pt1 Ru4 C11' 149.0(8) . . . . ?
Ru1 Pt1 Ru4 C11' 37.6(8) . . . . ?
Ru2 Pt1 Ru4 C11' 93.2(8) . . . . ?
C1 Pt1 Ru4 C9 5.5(4) . . . . ?
C0 Pt1 Ru4 C9 169.3(3) . . . . ?
C2 Pt1 Ru4 C9 -97.9(3) . . . . ?
Ru3 Pt1 Ru4 C9 -133.4(3) . . . . ?
Ru1 Pt1 Ru4 C9 115.2(3) . . . . ?
Ru2 Pt1 Ru4 C9 170.8(3) . . . . ?
C1 Pt1 Ru4 C0 -163.7(4) . . . . ?
C2 Pt1 Ru4 C0 92.8(2) . . . . ?
Ru3 Pt1 Ru4 C0 57.32(19) . . . . ?
Ru1 Pt1 Ru4 C0 -54.04(19) . . . . ?
Ru2 Pt1 Ru4 C0 1.55(19) . . . . ?
C1 Pt1 Ru4 Ru5 -166.2(3) . . . . ?
C0 Pt1 Ru4 Ru5 -2.44(19) . . . . ?
C2 Pt1 Ru4 Ru5 90.35(15) . . . . ?
Ru3 Pt1 Ru4 Ru5 54.886(16) . . . . ?
Ru1 Pt1 Ru4 Ru5 -56.477(15) . . . . ?
Ru2 Pt1 Ru4 Ru5 -0.890(16) . . . . ?
C1 Pt1 Ru4 Ru1 -109.7(3) . . . . ?
C0 Pt1 Ru4 Ru1 54.04(19) . . . . ?
C2 Pt1 Ru4 Ru1 146.83(15) . . . . ?
Ru3 Pt1 Ru4 Ru1 111.363(17) . . . . ?
Ru2 Pt1 Ru4 Ru1 55.587(14) . . . . ?
C1 Pt1 Ru4 Ru3 138.9(3) . . . . ?
C0 Pt1 Ru4 Ru3 -57.32(19) . . . . ?
C2 Pt1 Ru4 Ru3 35.46(15) . . . . ?
Ru1 Pt1 Ru4 Ru3 -111.363(17) . . . . ?
Ru2 Pt1 Ru4 Ru3 -55.776(14) . . . . ?
C11 Ru4 Ru5 C12 97.6(8) . . . . ?
C10 Ru4 Ru5 C12 1.8(3) . . . . ?
C11' Ru4 Ru5 C12 90.1(4) . . . . ?
C9 Ru4 Ru5 C12 -144.5(7) . . . . ?
C0 Ru4 Ru5 C12 -126.4(3) . . . . ?
Ru1 Ru4 Ru5 C12 -179.37(18) . . . . ?
Ru3 Ru4 Ru5 C12 -72.59(18) . . . . ?
Pt1 Ru4 Ru5 C12 -124.05(18) . . . . ?
C11 Ru4 Ru5 C14 -132.8(13) . . . . ?
C10 Ru4 Ru5 C14 131.4(10) . . . . ?
C11' Ru4 Ru5 C14 -140.3(10) . . . . ?
C9 Ru4 Ru5 C14 -14.9(12) . . . . ?
C0 Ru4 Ru5 C14 3.2(10) . . . . ?
Ru1 Ru4 Ru5 C14 -49.8(10) . . . . ?
Ru3 Ru4 Ru5 C14 57.0(10) . . . . ?
Pt1 Ru4 Ru5 C14 5.6(10) . . . . ?
C11 Ru4 Ru5 C13 2.2(8) . . . . ?
C10 Ru4 Ru5 C13 -93.6(3) . . . . ?
C11' Ru4 Ru5 C13 -5.3(4) . . . . ?
C9 Ru4 Ru5 C13 120.1(7) . . . . ?
C0 Ru4 Ru5 C13 138.2(3) . . . . ?
Ru1 Ru4 Ru5 C13 85.23(19) . . . . ?
Ru3 Ru4 Ru5 C13 -167.99(19) . . . . ?
Pt1 Ru4 Ru5 C13 140.56(19) . . . . ?
C11 Ru4 Ru5 C0 -136.0(8) . . . . ?
C10 Ru4 Ru5 C0 128.2(3) . . . . ?
C11' Ru4 Ru5 C0 -143.5(4) . . . . ?
C9 Ru4 Ru5 C0 -18.1(7) . . . . ?
Ru1 Ru4 Ru5 C0 -52.97(18) . . . . ?
Ru3 Ru4 Ru5 C0 53.81(18) . . . . ?
Pt1 Ru4 Ru5 C0 2.36(18) . . . . ?
C11 Ru4 Ru5 Ru2 -137.4(8) . . . . ?
C10 Ru4 Ru5 Ru2 126.7(2) . . . . ?
C11' Ru4 Ru5 Ru2 -145.0(4) . . . . ?
C9 Ru4 Ru5 Ru2 -19.6(7) . . . . ?
C0 Ru4 Ru5 Ru2 -1.46(18) . . . . ?
Ru1 Ru4 Ru5 Ru2 -54.432(15) . . . . ?
Ru3 Ru4 Ru5 Ru2 52.351(15) . . . . ?
Pt1 Ru4 Ru5 Ru2 0.895(16) . . . . ?
C11 Ru4 Ru5 Ru3 170.2(8) . . . . ?
C10 Ru4 Ru5 Ru3 74.4(2) . . . . ?
C11' Ru4 Ru5 Ru3 162.6(4) . . . . ?
C9 Ru4 Ru5 Ru3 -71.9(7) . . . . ?
C0 Ru4 Ru5 Ru3 -53.81(18) . . . . ?
Ru1 Ru4 Ru5 Ru3 -106.782(18) . . . . ?
Pt1 Ru4 Ru5 Ru3 -51.456(14) . . . . ?
C11 Ru4 Ru5 Ru1 -83.0(8) . . . . ?
C10 Ru4 Ru5 Ru1 -178.9(2) . . . . ?
C11' Ru4 Ru5 Ru1 -90.6(4) . . . . ?
C9 Ru4 Ru5 Ru1 34.9(7) . . . . ?
C0 Ru4 Ru5 Ru1 52.97(18) . . . . ?
Ru3 Ru4 Ru5 Ru1 106.782(18) . . . . ?
Pt1 Ru4 Ru5 Ru1 55.327(14) . . . . ?
C5 Ru2 Ru5 C12 54.3(5) . . . . ?
C6 Ru2 Ru5 C12 -51.5(3) . . . . ?
C0 Ru2 Ru5 C12 93.8(3) . . . . ?
P2 Ru2 Ru5 C12 -144.3(2) . . . . ?
Ru3 Ru2 Ru5 C12 38.4(2) . . . . ?
Pt1 Ru2 Ru5 C12 91.4(2) . . . . ?
Ru1 Ru2 Ru5 C12 146.5(2) . . . . ?
C5 Ru2 Ru5 C14 143.0(5) . . . . ?
C6 Ru2 Ru5 C14 37.2(3) . . . . ?
C0 Ru2 Ru5 C14 -177.5(3) . . . . ?
P2 Ru2 Ru5 C14 -55.7(2) . . . . ?
Ru3 Ru2 Ru5 C14 127.1(2) . . . . ?
Pt1 Ru2 Ru5 C14 -179.9(2) . . . . ?
Ru1 Ru2 Ru5 C14 -124.9(2) . . . . ?
C5 Ru2 Ru5 C13 -133.8(5) . . . . ?
C6 Ru2 Ru5 C13 120.3(4) . . . . ?
C0 Ru2 Ru5 C13 -94.4(4) . . . . ?
P2 Ru2 Ru5 C13 27.5(3) . . . . ?
Ru3 Ru2 Ru5 C13 -149.7(3) . . . . ?
Pt1 Ru2 Ru5 C13 -96.8(3) . . . . ?
Ru1 Ru2 Ru5 C13 -41.7(3) . . . . ?
C5 Ru2 Ru5 C0 -39.5(5) . . . . ?
C6 Ru2 Ru5 C0 -145.3(3) . . . . ?
P2 Ru2 Ru5 C0 121.9(2) . . . . ?
Ru3 Ru2 Ru5 C0 -55.38(19) . . . . ?
Pt1 Ru2 Ru5 C0 -2.43(19) . . . . ?
Ru1 Ru2 Ru5 C0 52.66(19) . . . . ?
C5 Ru2 Ru5 Ru4 -37.9(4) . . . . ?
C6 Ru2 Ru5 Ru4 -143.77(18) . . . . ?
C0 Ru2 Ru5 Ru4 1.53(19) . . . . ?
P2 Ru2 Ru5 Ru4 123.38(4) . . . . ?
Ru3 Ru2 Ru5 Ru4 -53.850(17) . . . . ?
Pt1 Ru2 Ru5 Ru4 -0.901(16) . . . . ?
Ru1 Ru2 Ru5 Ru4 54.185(16) . . . . ?
C5 Ru2 Ru5 Ru3 15.9(4) . . . . ?
C6 Ru2 Ru5 Ru3 -89.92(18) . . . . ?
C0 Ru2 Ru5 Ru3 55.38(19) . . . . ?
P2 Ru2 Ru5 Ru3 177.23(4) . . . . ?
Pt1 Ru2 Ru5 Ru3 52.950(14) . . . . ?
Ru1 Ru2 Ru5 Ru3 108.035(18) . . . . ?
C5 Ru2 Ru5 Ru1 -92.1(4) . . . . ?
C6 Ru2 Ru5 Ru1 162.04(18) . . . . ?
C0 Ru2 Ru5 Ru1 -52.66(19) . . . . ?
P2 Ru2 Ru5 Ru1 69.20(4) . . . . ?
Ru3 Ru2 Ru5 Ru1 -108.035(18) . . . . ?
Pt1 Ru2 Ru5 Ru1 -55.085(13) . . . . ?
C8 Ru3 Ru5 C12 16.9(3) . . . . ?
C7 Ru3 Ru5 C12 -80.1(3) . . . . ?
C2 Ru3 Ru5 C12 150.9(3) . . . . ?
C0 Ru3 Ru5 C12 156.6(3) . . . . ?
Pt1 Ru3 Ru5 C12 154.93(19) . . . . ?
Ru2 Ru3 Ru5 C12 -148.16(19) . . . . ?
Ru4 Ru3 Ru5 C12 99.21(19) . . . . ?
C8 Ru3 Ru5 C14 108.1(3) . . . . ?
C7 Ru3 Ru5 C14 11.1(3) . . . . ?
C2 Ru3 Ru5 C14 -117.9(3) . . . . ?
C0 Ru3 Ru5 C14 -112.2(3) . . . . ?
Pt1 Ru3 Ru5 C14 -113.91(19) . . . . ?
Ru2 Ru3 Ru5 C14 -57.01(19) . . . . ?
Ru4 Ru3 Ru5 C14 -169.63(19) . . . . ?
C8 Ru3 Ru5 C13 -57.1(5) . . . . ?
C7 Ru3 Ru5 C13 -154.1(4) . . . . ?
C2 Ru3 Ru5 C13 76.9(5) . . . . ?
C0 Ru3 Ru5 C13 82.6(4) . . . . ?
Pt1 Ru3 Ru5 C13 80.9(4) . . . . ?
Ru2 Ru3 Ru5 C13 137.8(4) . . . . ?
Ru4 Ru3 Ru5 C13 25.2(4) . . . . ?
C8 Ru3 Ru5 C0 -139.7(3) . . . . ?
C7 Ru3 Ru5 C0 123.3(3) . . . . ?
C2 Ru3 Ru5 C0 -5.7(3) . . . . ?
Pt1 Ru3 Ru5 C0 -1.70(19) . . . . ?
Ru2 Ru3 Ru5 C0 55.20(19) . . . . ?
Ru4 Ru3 Ru5 C0 -57.42(19) . . . . ?
C8 Ru3 Ru5 Ru4 -82.3(3) . . . . ?
C7 Ru3 Ru5 Ru4 -179.3(2) . . . . ?
C2 Ru3 Ru5 Ru4 51.7(3) . . . . ?
C0 Ru3 Ru5 Ru4 57.42(19) . . . . ?
Pt1 Ru3 Ru5 Ru4 55.719(14) . . . . ?
Ru2 Ru3 Ru5 Ru4 112.622(18) . . . . ?
C8 Ru3 Ru5 Ru2 165.1(3) . . . . ?
C7 Ru3 Ru5 Ru2 68.1(2) . . . . ?
C2 Ru3 Ru5 Ru2 -60.9(3) . . . . ?
C0 Ru3 Ru5 Ru2 -55.20(19) . . . . ?
Pt1 Ru3 Ru5 Ru2 -56.903(14) . . . . ?
Ru4 Ru3 Ru5 Ru2 -112.622(18) . . . . ?
C8 Ru3 Ru5 Ru1 -138.7(3) . . . . ?
C7 Ru3 Ru5 Ru1 124.2(2) . . . . ?
C2 Ru3 Ru5 Ru1 -4.8(3) . . . . ?
C0 Ru3 Ru5 Ru1 0.95(19) . . . . ?
Pt1 Ru3 Ru5 Ru1 -0.754(15) . . . . ?
Ru2 Ru3 Ru5 Ru1 56.150(15) . . . . ?
Ru4 Ru3 Ru5 Ru1 -56.473(16) . . . . ?
C4 Ru1 Ru5 C12 71.2(4) . . . . ?
C3 Ru1 Ru5 C12 -67.3(6) . . . . ?
C0 Ru1 Ru5 C12 -56.5(4) . . . . ?
P1 Ru1 Ru5 C12 159.9(4) . . . . ?
Ru4 Ru1 Ru5 C12 1.3(4) . . . . ?
Pt1 Ru1 Ru5 C12 -54.8(4) . . . . ?
Ru2 Ru1 Ru5 C12 -110.1(4) . . . . ?
C4 Ru1 Ru5 C14 -119.5(3) . . . . ?
C3 Ru1 Ru5 C14 102.0(5) . . . . ?
C0 Ru1 Ru5 C14 112.8(3) . . . . ?
P1 Ru1 Ru5 C14 -30.76(19) . . . . ?
Ru4 Ru1 Ru5 C14 170.62(19) . . . . ?
Pt1 Ru1 Ru5 C14 114.50(19) . . . . ?
Ru2 Ru1 Ru5 C14 59.18(19) . . . . ?
C4 Ru1 Ru5 C13 -24.3(3) . . . . ?
C3 Ru1 Ru5 C13 -162.9(5) . . . . ?
C0 Ru1 Ru5 C13 -152.0(3) . . . . ?
P1 Ru1 Ru5 C13 64.4(2) . . . . ?
Ru4 Ru1 Ru5 C13 -94.24(19) . . . . ?
Pt1 Ru1 Ru5 C13 -150.35(19) . . . . ?
Ru2 Ru1 Ru5 C13 154.33(19) . . . . ?
C4 Ru1 Ru5 C0 127.7(3) . . . . ?
C3 Ru1 Ru5 C0 -10.8(4) . . . . ?
P1 Ru1 Ru5 C0 -143.58(19) . . . . ?
Ru4 Ru1 Ru5 C0 57.79(19) . . . . ?
Pt1 Ru1 Ru5 C0 1.68(19) . . . . ?
Ru2 Ru1 Ru5 C0 -53.65(19) . . . . ?
C4 Ru1 Ru5 Ru4 69.92(19) . . . . ?
C3 Ru1 Ru5 Ru4 -68.6(4) . . . . ?
C0 Ru1 Ru5 Ru4 -57.79(19) . . . . ?
P1 Ru1 Ru5 Ru4 158.63(4) . . . . ?
Pt1 Ru1 Ru5 Ru4 -56.112(14) . . . . ?
Ru2 Ru1 Ru5 Ru4 -111.437(18) . . . . ?
C4 Ru1 Ru5 Ru2 -178.65(19) . . . . ?
C3 Ru1 Ru5 Ru2 42.8(4) . . . . ?
C0 Ru1 Ru5 Ru2 53.65(19) . . . . ?
P1 Ru1 Ru5 Ru2 -89.93(4) . . . . ?
Ru4 Ru1 Ru5 Ru2 111.437(18) . . . . ?
Pt1 Ru1 Ru5 Ru2 55.325(13) . . . . ?
C4 Ru1 Ru5 Ru3 126.75(19) . . . . ?
C3 Ru1 Ru5 Ru3 -11.8(4) . . . . ?
C0 Ru1 Ru5 Ru3 -0.96(19) . . . . ?
P1 Ru1 Ru5 Ru3 -144.54(4) . . . . ?
Ru4 Ru1 Ru5 Ru3 56.832(16) . . . . ?
Pt1 Ru1 Ru5 Ru3 0.720(14) . . . . ?
Ru2 Ru1 Ru5 Ru3 -54.605(15) . . . . ?
C4 Ru1 P1 C21 -71.2(3) . . . . ?
C3 Ru1 P1 C21 19.3(3) . . . . ?
C0 Ru1 P1 C21 147.9(2) . . . . ?
Ru4 Ru1 P1 C21 -145.23(19) . . . . ?
Ru5 Ru1 P1 C21 -180.0(2) . . . . ?
Pt1 Ru1 P1 C21 84.2(2) . . . . ?
Ru2 Ru1 P1 C21 120.4(2) . . . . ?
C4 Ru1 P1 C27 168.3(3) . . . . ?
C3 Ru1 P1 C27 -101.1(3) . . . . ?
C0 Ru1 P1 C27 27.5(3) . . . . ?
Ru4 Ru1 P1 C27 94.3(2) . . . . ?
Ru5 Ru1 P1 C27 59.56(19) . . . . ?
Pt1 Ru1 P1 C27 -36.2(2) . . . . ?
Ru2 Ru1 P1 C27 -0.05(19) . . . . ?
C4 Ru1 P1 C15 51.0(3) . . . . ?
C3 Ru1 P1 C15 141.6(3) . . . . ?
C0 Ru1 P1 C15 -89.8(3) . . . . ?
Ru4 Ru1 P1 C15 -23.0(2) . . . . ?
Ru5 Ru1 P1 C15 -57.7(2) . . . . ?
Pt1 Ru1 P1 C15 -153.5(2) . . . . ?
Ru2 Ru1 P1 C15 -117.3(2) . . . . ?
C5 Ru2 P2 C27 166.8(3) . . . . ?
C6 Ru2 P2 C27 -103.2(3) . . . . ?
C0 Ru2 P2 C27 42.2(3) . . . . ?
Ru3 Ru2 P2 C27 10.7(4) . . . . ?
Ru5 Ru2 P2 C27 -5.7(2) . . . . ?
Pt1 Ru2 P2 C27 96.6(2) . . . . ?
Ru1 Ru2 P2 C27 48.5(2) . . . . ?
C5 Ru2 P2 C34 43.4(3) . . . . ?
C6 Ru2 P2 C34 133.4(3) . . . . ?
C0 Ru2 P2 C34 -81.2(3) . . . . ?
Ru3 Ru2 P2 C34 -112.7(3) . . . . ?
Ru5 Ru2 P2 C34 -129.1(2) . . . . ?
Pt1 Ru2 P2 C34 -26.9(2) . . . . ?
Ru1 Ru2 P2 C34 -74.9(2) . . . . ?
C5 Ru2 P2 C28 -79.5(3) . . . . ?
C6 Ru2 P2 C28 10.6(2) . . . . ?
C0 Ru2 P2 C28 156.0(2) . . . . ?
Ru3 Ru2 P2 C28 124.4(3) . . . . ?
Ru5 Ru2 P2 C28 108.04(19) . . . . ?
Pt1 Ru2 P2 C28 -149.70(18) . . . . ?
Ru1 Ru2 P2 C28 162.26(19) . . . . ?
C4 Ru1 C0 Ru5 -75.8(3) . . . . ?
C3 Ru1 C0 Ru5 174.9(2) . . . . ?
P1 Ru1 C0 Ru5 49.5(2) . . . . ?
Ru4 Ru1 C0 Ru5 -86.62(17) . . . . ?
Pt1 Ru1 C0 Ru5 -177.6(3) . . . . ?
Ru2 Ru1 C0 Ru5 91.1(2) . . . . ?
C4 Ru1 C0 Pt1 101.8(3) . . . . ?
C3 Ru1 C0 Pt1 -7.5(3) . . . . ?
P1 Ru1 C0 Pt1 -132.94(11) . . . . ?
Ru4 Ru1 C0 Pt1 90.98(19) . . . . ?
Ru5 Ru1 C0 Pt1 177.6(3) . . . . ?
Ru2 Ru1 C0 Pt1 -91.27(19) . . . . ?
C4 Ru1 C0 Ru2 -166.9(2) . . . . ?
C3 Ru1 C0 Ru2 83.8(2) . . . . ?
P1 Ru1 C0 Ru2 -41.7(2) . . . . ?
Ru4 Ru1 C0 Ru2 -177.7(3) . . . . ?
Ru5 Ru1 C0 Ru2 -91.1(2) . . . . ?
Pt1 Ru1 C0 Ru2 91.27(19) . . . . ?
C4 Ru1 C0 Ru3 79(5) . . . . ?
C3 Ru1 C0 Ru3 -30(5) . . . . ?
P1 Ru1 C0 Ru3 -156(5) . . . . ?
Ru4 Ru1 C0 Ru3 68(5) . . . . ?
Ru5 Ru1 C0 Ru3 155(5) . . . . ?
Pt1 Ru1 C0 Ru3 -23(5) . . . . ?
Ru2 Ru1 C0 Ru3 -114(5) . . . . ?
C4 Ru1 C0 Ru4 10.8(3) . . . . ?
C3 Ru1 C0 Ru4 -98.4(2) . . . . ?
P1 Ru1 C0 Ru4 136.08(10) . . . . ?
Ru5 Ru1 C0 Ru4 86.62(17) . . . . ?
Pt1 Ru1 C0 Ru4 -90.98(19) . . . . ?
Ru2 Ru1 C0 Ru4 177.7(3) . . . . ?
C12 Ru5 C0 Ru1 153.3(2) . . . . ?
C14 Ru5 C0 Ru1 -89.9(3) . . . . ?
C13 Ru5 C0 Ru1 34.9(3) . . . . ?
Ru4 Ru5 C0 Ru1 89.35(18) . . . . ?
Ru2 Ru5 C0 Ru1 -92.7(2) . . . . ?
Ru3 Ru5 C0 Ru1 178.6(3) . . . . ?
C12 Ru5 C0 Pt1 9(4) . . . . ?
C14 Ru5 C0 Pt1 126(4) . . . . ?
C13 Ru5 C0 Pt1 -110(4) . . . . ?
Ru4 Ru5 C0 Pt1 -55(4) . . . . ?
Ru2 Ru5 C0 Pt1 123(4) . . . . ?
Ru3 Ru5 C0 Pt1 34(4) . . . . ?
Ru1 Ru5 C0 Pt1 -145(4) . . . . ?
C12 Ru5 C0 Ru2 -114.0(2) . . . . ?
C14 Ru5 C0 Ru2 2.8(3) . . . . ?
C13 Ru5 C0 Ru2 127.6(3) . . . . ?
Ru4 Ru5 C0 Ru2 -177.9(3) . . . . ?
Ru3 Ru5 C0 Ru2 -88.63(19) . . . . ?
Ru1 Ru5 C0 Ru2 92.7(2) . . . . ?
C12 Ru5 C0 Ru3 -25.3(3) . . . . ?
C14 Ru5 C0 Ru3 91.4(3) . . . . ?
C13 Ru5 C0 Ru3 -143.7(2) . . . . ?
Ru4 Ru5 C0 Ru3 -89.29(18) . . . . ?
Ru2 Ru5 C0 Ru3 88.63(19) . . . . ?
Ru1 Ru5 C0 Ru3 -178.6(3) . . . . ?
C12 Ru5 C0 Ru4 64.0(3) . . . . ?
C14 Ru5 C0 Ru4 -179.3(2) . . . . ?
C13 Ru5 C0 Ru4 -54.4(3) . . . . ?
Ru2 Ru5 C0 Ru4 177.9(3) . . . . ?
Ru3 Ru5 C0 Ru4 89.29(18) . . . . ?
Ru1 Ru5 C0 Ru4 -89.35(18) . . . . ?
C1 Pt1 C0 Ru1 22.3(12) . . . . ?
C2 Pt1 C0 Ru1 -177.75(19) . . . . ?
Ru3 Pt1 C0 Ru1 -178.8(3) . . . . ?
Ru2 Pt1 C0 Ru1 92.7(2) . . . . ?
Ru4 Pt1 C0 Ru1 -89.48(19) . . . . ?
C1 Pt1 C0 Ru5 167(3) . . . . ?
C2 Pt1 C0 Ru5 -33(4) . . . . ?
Ru3 Pt1 C0 Ru5 -34(4) . . . . ?
Ru1 Pt1 C0 Ru5 145(4) . . . . ?
Ru2 Pt1 C0 Ru5 -123(4) . . . . ?
Ru4 Pt1 C0 Ru5 55(4) . . . . ?
C1 Pt1 C0 Ru2 -70.4(12) . . . . ?
C2 Pt1 C0 Ru2 89.5(2) . . . . ?
Ru3 Pt1 C0 Ru2 88.52(18) . . . . ?
Ru1 Pt1 C0 Ru2 -92.7(2) . . . . ?
Ru4 Pt1 C0 Ru2 177.8(3) . . . . ?
C1 Pt1 C0 Ru3 -158.9(11) . . . . ?
C2 Pt1 C0 Ru3 1.01(19) . . . . ?
Ru1 Pt1 C0 Ru3 178.8(3) . . . . ?
Ru2 Pt1 C0 Ru3 -88.52(18) . . . . ?
Ru4 Pt1 C0 Ru3 89.28(18) . . . . ?
C1 Pt1 C0 Ru4 111.8(11) . . . . ?
C2 Pt1 C0 Ru4 -88.3(2) . . . . ?
Ru3 Pt1 C0 Ru4 -89.28(18) . . . . ?
Ru1 Pt1 C0 Ru4 89.48(19) . . . . ?
Ru2 Pt1 C0 Ru4 -177.8(3) . . . . ?
C5 Ru2 C0 Ru1 -104.8(2) . . . . ?
C6 Ru2 C0 Ru1 140.4(2) . . . . ?
P2 Ru2 C0 Ru1 9.2(2) . . . . ?
Ru3 Ru2 C0 Ru1 -177.1(3) . . . . ?
Ru5 Ru2 C0 Ru1 91.94(19) . . . . ?
Pt1 Ru2 C0 Ru1 -91.5(2) . . . . ?
C5 Ru2 C0 Ru5 163.2(2) . . . . ?
C6 Ru2 C0 Ru5 48.5(3) . . . . ?
P2 Ru2 C0 Ru5 -82.78(19) . . . . ?
Ru3 Ru2 C0 Ru5 91.0(2) . . . . ?
Pt1 Ru2 C0 Ru5 176.5(3) . . . . ?
Ru1 Ru2 C0 Ru5 -91.94(19) . . . . ?
C5 Ru2 C0 Pt1 -13.3(3) . . . . ?
C6 Ru2 C0 Pt1 -128.1(3) . . . . ?
P2 Ru2 C0 Pt1 100.70(15) . . . . ?
Ru3 Ru2 C0 Pt1 -85.54(17) . . . . ?
Ru5 Ru2 C0 Pt1 -176.5(3) . . . . ?
Ru1 Ru2 C0 Pt1 91.5(2) . . . . ?
C5 Ru2 C0 Ru3 72.3(3) . . . . ?
C6 Ru2 C0 Ru3 -42.5(3) . . . . ?
P2 Ru2 C0 Ru3 -173.76(6) . . . . ?
Ru5 Ru2 C0 Ru3 -91.0(2) . . . . ?
Pt1 Ru2 C0 Ru3 85.54(17) . . . . ?
Ru1 Ru2 C0 Ru3 177.1(3) . . . . ?
C5 Ru2 C0 Ru4 122(5) . . . . ?
C6 Ru2 C0 Ru4 7(5) . . . . ?
P2 Ru2 C0 Ru4 -124(5) . . . . ?
Ru3 Ru2 C0 Ru4 49(5) . . . . ?
Ru5 Ru2 C0 Ru4 -42(5) . . . . ?
Pt1 Ru2 C0 Ru4 135(5) . . . . ?
Ru1 Ru2 C0 Ru4 -134(5) . . . . ?
C8 Ru3 C0 Ru1 -88(5) . . . . ?
C7 Ru3 C0 Ru1 124(5) . . . . ?
C2 Ru3 C0 Ru1 22(5) . . . . ?
Pt1 Ru3 C0 Ru1 23(5) . . . . ?
Ru2 Ru3 C0 Ru1 114(5) . . . . ?
Ru4 Ru3 C0 Ru1 -68(5) . . . . ?
Ru5 Ru3 C0 Ru1 -155(5) . . . . ?
C8 Ru3 C0 Ru5 67.1(4) . . . . ?
C7 Ru3 C0 Ru5 -81.6(3) . . . . ?
C2 Ru3 C0 Ru5 176.5(2) . . . . ?
Pt1 Ru3 C0 Ru5 177.7(3) . . . . ?
Ru2 Ru3 C0 Ru5 -91.01(19) . . . . ?
Ru4 Ru3 C0 Ru5 86.63(17) . . . . ?
C8 Ru3 C0 Pt1 -110.6(4) . . . . ?
C7 Ru3 C0 Pt1 100.8(3) . . . . ?
C2 Ru3 C0 Pt1 -1.1(2) . . . . ?
Ru2 Ru3 C0 Pt1 91.31(17) . . . . ?
Ru4 Ru3 C0 Pt1 -91.05(18) . . . . ?
Ru5 Ru3 C0 Pt1 -177.7(3) . . . . ?
C8 Ru3 C0 Ru2 158.1(4) . . . . ?
C7 Ru3 C0 Ru2 9.4(3) . . . . ?
C2 Ru3 C0 Ru2 -92.5(2) . . . . ?
Pt1 Ru3 C0 Ru2 -91.31(17) . . . . ?
Ru4 Ru3 C0 Ru2 177.6(2) . . . . ?
Ru5 Ru3 C0 Ru2 91.01(19) . . . . ?
C8 Ru3 C0 Ru4 -19.5(5) . . . . ?
C7 Ru3 C0 Ru4 -168.2(2) . . . . ?
C2 Ru3 C0 Ru4 89.9(2) . . . . ?
Pt1 Ru3 C0 Ru4 91.05(18) . . . . ?
Ru2 Ru3 C0 Ru4 -177.6(2) . . . . ?
Ru5 Ru3 C0 Ru4 -86.63(17) . . . . ?
C11 Ru4 C0 Ru1 -25.0(13) . . . . ?
C10 Ru4 C0 Ru1 -164.3(3) . . . . ?
C11' Ru4 C0 Ru1 -43.6(6) . . . . ?
C9 Ru4 C0 Ru1 80.7(3) . . . . ?
Ru5 Ru4 C0 Ru1 -91.92(17) . . . . ?
Ru3 Ru4 C0 Ru1 177.0(3) . . . . ?
Pt1 Ru4 C0 Ru1 91.5(2) . . . . ?
C11 Ru4 C0 Ru5 66.9(13) . . . . ?
C10 Ru4 C0 Ru5 -72.4(3) . . . . ?
C11' Ru4 C0 Ru5 48.3(6) . . . . ?
C9 Ru4 C0 Ru5 172.6(3) . . . . ?
Ru1 Ru4 C0 Ru5 91.92(17) . . . . ?
Ru3 Ru4 C0 Ru5 -91.05(19) . . . . ?
Pt1 Ru4 C0 Ru5 -176.6(3) . . . . ?
C11 Ru4 C0 Pt1 -116.5(13) . . . . ?
C10 Ru4 C0 Pt1 104.2(3) . . . . ?
C11' Ru4 C0 Pt1 -135.1(6) . . . . ?
C9 Ru4 C0 Pt1 -10.8(3) . . . . ?
Ru5 Ru4 C0 Pt1 176.6(3) . . . . ?
Ru1 Ru4 C0 Pt1 -91.5(2) . . . . ?
Ru3 Ru4 C0 Pt1 85.56(17) . . . . ?
C11 Ru4 C0 Ru2 109(5) . . . . ?
C10 Ru4 C0 Ru2 -31(5) . . . . ?
C11' Ru4 C0 Ru2 90(5) . . . . ?
C9 Ru4 C0 Ru2 -146(5) . . . . ?
Ru5 Ru4 C0 Ru2 42(5) . . . . ?
Ru1 Ru4 C0 Ru2 134(5) . . . . ?
Ru3 Ru4 C0 Ru2 -49(5) . . . . ?
Pt1 Ru4 C0 Ru2 -135(5) . . . . ?
C11 Ru4 C0 Ru3 158.0(13) . . . . ?
C10 Ru4 C0 Ru3 18.7(3) . . . . ?
C11' Ru4 C0 Ru3 139.4(6) . . . . ?
C9 Ru4 C0 Ru3 -96.4(3) . . . . ?
Ru5 Ru4 C0 Ru3 91.05(19) . . . . ?
Ru1 Ru4 C0 Ru3 -177.0(3) . . . . ?
Pt1 Ru4 C0 Ru3 -85.56(17) . . . . ?
C0 Pt1 C1 O1 27(12) . . . . ?
C2 Pt1 C1 O1 -133(11) . . . . ?
Ru3 Pt1 C1 O1 -127(11) . . . . ?
Ru1 Pt1 C1 O1 46(11) . . . . ?
Ru2 Pt1 C1 O1 -33(11) . . . . ?
Ru4 Pt1 C1 O1 127(11) . . . . ?
C8 Ru3 C2 O2 -36.7(10) . . . . ?
C7 Ru3 C2 O2 52.1(10) . . . . ?
C0 Ru3 C2 O2 -178.5(9) . . . . ?
Pt1 Ru3 C2 O2 -179.6(11) . . . . ?
Ru2 Ru3 C2 O2 135.4(9) . . . . ?
Ru4 Ru3 C2 O2 -132.5(9) . . . . ?
Ru5 Ru3 C2 O2 -174.5(8) . . . . ?
C8 Ru3 C2 Pt1 142.8(3) . . . . ?
C7 Ru3 C2 Pt1 -128.3(2) . . . . ?
C0 Ru3 C2 Pt1 1.1(2) . . . . ?
Ru2 Ru3 C2 Pt1 -45.06(14) . . . . ?
Ru4 Ru3 C2 Pt1 47.09(14) . . . . ?
Ru5 Ru3 C2 Pt1 5.1(3) . . . . ?
C1 Pt1 C2 O2 -5.4(6) . . . . ?
C0 Pt1 C2 O2 178.6(6) . . . . ?
Ru3 Pt1 C2 O2 179.7(7) . . . . ?
Ru1 Pt1 C2 O2 176.4(5) . . . . ?
Ru2 Pt1 C2 O2 -136.9(6) . . . . ?
Ru4 Pt1 C2 O2 133.7(6) . . . . ?
C1 Pt1 C2 Ru3 174.9(2) . . . . ?
C0 Pt1 C2 Ru3 -1.1(2) . . . . ?
Ru1 Pt1 C2 Ru3 -3.3(3) . . . . ?
Ru2 Pt1 C2 Ru3 43.41(15) . . . . ?
Ru4 Pt1 C2 Ru3 -46.03(15) . . . . ?
C4 Ru1 C3 O3 30(4) . . . . ?
C0 Ru1 C3 O3 163(4) . . . . ?
P1 Ru1 C3 O3 -57(4) . . . . ?
Ru4 Ru1 C3 O3 114(4) . . . . ?
Ru5 Ru1 C3 O3 171(4) . . . . ?
Pt1 Ru1 C3 O3 157(5) . . . . ?
Ru2 Ru1 C3 O3 -152(4) . . . . ?
C3 Ru1 C4 O4 -25(10) . . . . ?
C0 Ru1 C4 O4 -142(10) . . . . ?
P1 Ru1 C4 O4 77(10) . . . . ?
Ru4 Ru1 C4 O4 -135(10) . . . . ?
Ru5 Ru1 C4 O4 172(10) . . . . ?
Pt1 Ru1 C4 O4 -86(10) . . . . ?
Ru2 Ru1 C4 O4 166(9) . . . . ?
C6 Ru2 C5 O5 12(5) . . . . ?
C0 Ru2 C5 O5 -125(5) . . . . ?
P2 Ru2 C5 O5 102(5) . . . . ?
Ru3 Ru2 C5 O5 -81(5) . . . . ?
Ru5 Ru2 C5 O5 -95(5) . . . . ?
Pt1 Ru2 C5 O5 -134(5) . . . . ?
Ru1 Ru2 C5 O5 -174(5) . . . . ?
C5 Ru2 C6 O6 8(36) . . . . ?
C0 Ru2 C6 O6 133(36) . . . . ?
P2 Ru2 C6 O6 -84(36) . . . . ?
Ru3 Ru2 C6 O6 104(36) . . . . ?
Ru5 Ru2 C6 O6 165(100) . . . . ?
Pt1 Ru2 C6 O6 68(36) . . . . ?
Ru1 Ru2 C6 O6 -162(35) . . . . ?
C8 Ru3 C7 O7 61(10) . . . . ?
C2 Ru3 C7 O7 -35(10) . . . . ?
C0 Ru3 C7 O7 -139(10) . . . . ?
Pt1 Ru3 C7 O7 -82(11) . . . . ?
Ru2 Ru3 C7 O7 -133(11) . . . . ?
Ru4 Ru3 C7 O7 170(10) . . . . ?
Ru5 Ru3 C7 O7 173(10) . . . . ?
C7 Ru3 C8 O8 -8(19) . . . . ?
C2 Ru3 C8 O8 85(19) . . . . ?
C0 Ru3 C8 O8 -164(19) . . . . ?
Pt1 Ru3 C8 O8 126(19) . . . . ?
Ru2 Ru3 C8 O8 -65(20) . . . . ?
Ru4 Ru3 C8 O8 -178(100) . . . . ?
Ru5 Ru3 C8 O8 -121(19) . . . . ?
C11 Ru4 C9 O9 -25(5) . . . . ?
C10 Ru4 C9 O9 67(5) . . . . ?
C11' Ru4 C9 O9 -22(5) . . . . ?
C0 Ru4 C9 O9 -160(5) . . . . ?
Ru5 Ru4 C9 O9 -146(4) . . . . ?
Ru1 Ru4 C9 O9 -116(5) . . . . ?
Ru3 Ru4 C9 O9 152(5) . . . . ?
Pt1 Ru4 C9 O9 -168(5) . . . . ?
C11 Ru4 C10 O10 22(7) . . . . ?
C11' Ru4 C10 O10 37(7) . . . . ?
C9 Ru4 C10 O10 -63(7) . . . . ?
C0 Ru4 C10 O10 174(7) . . . . ?
Ru5 Ru4 C10 O10 129(7) . . . . ?
Ru1 Ru4 C10 O10 125(6) . . . . ?
Ru3 Ru4 C10 O10 -173(7) . . . . ?
Pt1 Ru4 C10 O10 -131(7) . . . . ?
C10 Ru4 C11 O11 44(11) . . . . ?
C11' Ru4 C11 O11 -31(9) . . . . ?
C9 Ru4 C11 O11 139(11) . . . . ?
C0 Ru4 C11 O11 -104(11) . . . . ?
Ru5 Ru4 C11 O11 -61(11) . . . . ?
Ru1 Ru4 C11 O11 -121(11) . . . . ?
Ru3 Ru4 C11 O11 -28(13) . . . . ?
Pt1 Ru4 C11 O11 -168(10) . . . . ?
C11 Ru4 C11' O11' 117(15) . . . . ?
C10 Ru4 C11' O11' 13(14) . . . . ?
C9 Ru4 C11' O11' 107(14) . . . . ?
C0 Ru4 C11' O11' -124(14) . . . . ?
Ru5 Ru4 C11' O11' -91(14) . . . . ?
Ru1 Ru4 C11' O11' -153(14) . . . . ?
Ru3 Ru4 C11' O11' -61(14) . . . . ?
Pt1 Ru4 C11' O11' 176(13) . . . . ?
C14 Ru5 C12 O12 92(5) . . . . ?
C13 Ru5 C12 O12 -5(5) . . . . ?
C0 Ru5 C12 O12 -139(5) . . . . ?
Ru4 Ru5 C12 O12 -97(5) . . . . ?
Ru2 Ru5 C12 O12 170(5) . . . . ?
Ru3 Ru5 C12 O12 -157(5) . . . . ?
Ru1 Ru5 C12 O12 -98(5) . . . . ?
C12 Ru5 C13 O13 20(8) . . . . ?
C14 Ru5 C13 O13 -77(8) . . . . ?
C0 Ru5 C13 O13 148(8) . . . . ?
Ru4 Ru5 C13 O13 111(8) . . . . ?
Ru2 Ru5 C13 O13 -153(8) . . . . ?
Ru3 Ru5 C13 O13 89(8) . . . . ?
Ru1 Ru5 C13 O13 172(8) . . . . ?
C12 Ru5 C14 O14 -55(7) . . . . ?
C13 Ru5 C14 O14 41(7) . . . . ?
C0 Ru5 C14 O14 179(100) . . . . ?
Ru4 Ru5 C14 O14 176(6) . . . . ?
Ru2 Ru5 C14 O14 -179(100) . . . . ?
Ru3 Ru5 C14 O14 -132(7) . . . . ?
Ru1 Ru5 C14 O14 130(7) . . . . ?
C21 P1 C15 C20 -123.4(5) . . . . ?
C27 P1 C15 C20 -18.2(5) . . . . ?
Ru1 P1 C15 C20 104.8(5) . . . . ?
C21 P1 C15 C16 54.1(5) . . . . ?
C27 P1 C15 C16 159.3(5) . . . . ?
Ru1 P1 C15 C16 -77.7(5) . . . . ?
C20 C15 C16 C17 0.7(10) . . . . ?
P1 C15 C16 C17 -176.9(5) . . . . ?
C15 C16 C17 C18 1.2(11) . . . . ?
C16 C17 C18 C19 -2.0(11) . . . . ?
C17 C18 C19 C20 0.9(11) . . . . ?
C16 C15 C20 C19 -1.8(9) . . . . ?
P1 C15 C20 C19 175.7(5) . . . . ?
C18 C19 C20 C15 1.0(10) . . . . ?
C27 P1 C21 C22 122.0(5) . . . . ?
C15 P1 C21 C22 -134.3(5) . . . . ?
Ru1 P1 C21 C22 -3.0(6) . . . . ?
C27 P1 C21 C26 -59.2(5) . . . . ?
C15 P1 C21 C26 44.5(5) . . . . ?
Ru1 P1 C21 C26 175.9(4) . . . . ?
C26 C21 C22 C23 1.4(9) . . . . ?
P1 C21 C22 C23 -179.7(5) . . . . ?
C21 C22 C23 C24 -1.2(10) . . . . ?
C22 C23 C24 C25 0.2(11) . . . . ?
C23 C24 C25 C26 0.4(12) . . . . ?
C24 C25 C26 C21 -0.1(12) . . . . ?
C22 C21 C26 C25 -0.8(10) . . . . ?
P1 C21 C26 C25 -179.7(6) . . . . ?
C34 P2 C27 P1 71.3(3) . . . . ?
C28 P2 C27 P1 179.3(3) . . . . ?
Ru2 P2 C27 P1 -61.1(3) . . . . ?
C21 P1 C27 P2 -96.4(3) . . . . ?
C15 P1 C27 P2 161.0(3) . . . . ?
Ru1 P1 C27 P2 33.4(3) . . . . ?
C27 P2 C28 C29 -160.6(5) . . . . ?
C34 P2 C28 C29 -52.2(5) . . . . ?
Ru2 P2 C28 C29 79.8(5) . . . . ?
C27 P2 C28 C33 27.4(5) . . . . ?
C34 P2 C28 C33 135.8(5) . . . . ?
Ru2 P2 C28 C33 -92.1(5) . . . . ?
C33 C28 C29 C30 1.5(9) . . . . ?
P2 C28 C29 C30 -170.8(5) . . . . ?
C28 C29 C30 C31 -1.2(10) . . . . ?
C29 C30 C31 C32 -0.3(11) . . . . ?
C30 C31 C32 C33 1.5(11) . . . . ?
C31 C32 C33 C28 -1.2(10) . . . . ?
C29 C28 C33 C32 -0.3(9) . . . . ?
P2 C28 C33 C32 171.6(5) . . . . ?
C27 P2 C34 C35 -128.6(5) . . . . ?
C28 P2 C34 C35 124.7(5) . . . . ?
Ru2 P2 C34 C35 -1.8(6) . . . . ?
C27 P2 C34 C39 51.2(5) . . . . ?
C28 P2 C34 C39 -55.5(5) . . . . ?
Ru2 P2 C34 C39 178.1(4) . . . . ?
C39 C34 C35 C36 -1.4(9) . . . . ?
P2 C34 C35 C36 178.5(5) . . . . ?
C34 C35 C36 C37 0.4(10) . . . . ?
C35 C36 C37 C38 0.3(11) . . . . ?
C36 C37 C38 C39 0.0(11) . . . . ?
C37 C38 C39 C34 -1.0(10) . . . . ?
C35 C34 C39 C38 1.7(9) . . . . ?
P2 C34 C39 C38 -178.2(5) . . . . ?
